data_7003915
loop_
_publ_author_name
'Troyanov, Sergey I.'
'Goryunkov, Alexey A.'
'Tamm, Nadezhda B.'
'Markov, Vitaliy Yu.'
'Ioffe, Ilya N.'
'Sidorov, Lev N.'

_publ_section_title
;
 Synthesis, structure and theoretical study of mixed
 fluoro-trifluoromethyl derivatives of C60. Molecular structures of
 C60F18(CF3)6 and C60F16(CF3)6
;
_journal_issue 19
_journal_name_full 'Dalton Transactions'
_journal_page_first 2627
_journal_page_last 2632
_journal_paper_doi 10.1039/b801214h
_journal_year 2008
_chemical_formula_sum 'C73 H8 F36'
_chemical_formula_weight 1568.79
_chemical_name_systematic
;
?
;
_space_group_IT_number 14
_symmetry_cell_setting monoclinic
_symmetry_space_group_name_Hall '-P 2ybc'
_symmetry_space_group_name_H-M 'P 1 21/c 1'
_atom_sites_solution_hydrogens geom
_atom_sites_solution_primary direct
_atom_sites_solution_secondary difmap
_audit_creation_method SHELXL-97
_cell_angle_alpha 90.00
_cell_angle_beta 91.2764(3)
_cell_angle_gamma 90.00
_cell_formula_units_Z 8
_cell_length_a 11.19450(10)
_cell_length_b 21.4447(2)
_cell_length_c 43.5511(5)
_cell_measurement_reflns_used 40000
_cell_measurement_temperature 100(2)
_cell_measurement_theta_max 33
_cell_measurement_theta_min 5
_cell_volume 10452.40(18)
_computing_structure_refinement 'SHELXH-97 (Sheldrick, 1997)'
_computing_structure_solution 'SHELXS-97 (Sheldrick, 1990)'
_diffrn_ambient_temperature 100(2)
_diffrn_measured_fraction_theta_full 0.770
_diffrn_measured_fraction_theta_max 0.770
_diffrn_measurement_device_type MAR225
_diffrn_radiation_monochromator Cu(113)
_diffrn_radiation_source 'BL 14.1, PSF, BESSY, Berlin, Germany'
_diffrn_radiation_type synchrotron
_diffrn_radiation_wavelength 0.90500
_diffrn_reflns_av_R_equivalents 0.0499
_diffrn_reflns_av_sigmaI/netI 0.0406
_diffrn_reflns_limit_h_max 11
_diffrn_reflns_limit_h_min -11
_diffrn_reflns_limit_k_max 19
_diffrn_reflns_limit_k_min -27
_diffrn_reflns_limit_l_max 55
_diffrn_reflns_limit_l_min -56
_diffrn_reflns_number 44248
_diffrn_reflns_theta_full 35.98
_diffrn_reflns_theta_max 35.98
_diffrn_reflns_theta_min 1.35
_exptl_absorpt_coefficient_mu 0.207
_exptl_absorpt_correction_type none
_exptl_crystal_colour yellow
_exptl_crystal_density_diffrn 1.994
_exptl_crystal_density_method 'not measured'
_exptl_crystal_description plate
_exptl_crystal_F_000 6160
_exptl_crystal_size_max 0.05
_exptl_crystal_size_mid 0.04
_exptl_crystal_size_min 0.02
_refine_diff_density_max 0.901
_refine_diff_density_min -0.650
_refine_diff_density_rms 0.091
_refine_ls_extinction_coef 0.0042(2)
_refine_ls_extinction_expression Fc^*^=kFc[1+0.001xFc^2^\l^3^/sin(2\q)]^-1/4^
_refine_ls_extinction_method SHELXL
_refine_ls_goodness_of_fit_ref 1.213
_refine_ls_hydrogen_treatment mixed
_refine_ls_matrix_type full
_refine_ls_number_parameters 2016
_refine_ls_number_reflns 18466
_refine_ls_number_restraints 0
_refine_ls_restrained_S_all 1.213
_refine_ls_R_factor_all 0.0931
_refine_ls_R_factor_gt 0.0793
_refine_ls_shift/su_max 0.025
_refine_ls_shift/su_mean 0.002
_refine_ls_structure_factor_coef Fsqd
_refine_ls_weighting_details 'calc w=1/[\s^2^(Fo^2^)+(0.0900P)^2^+14.0000P] where P=(Fo^2^+2Fc^2^)/3'
_refine_ls_weighting_scheme calc
_refine_ls_wR_factor_gt 0.2039
_refine_ls_wR_factor_ref 0.2117
_reflns_number_gt 13803
_reflns_number_total 18466
_reflns_threshold_expression >2sigma(I)
_cod_data_source_file b801214h.txt
_cod_data_source_block f181ap7
_cod_depositor_comments
;
The following automatic conversions were performed:
'_symmetry_cell_setting' value 'Monoclinic' changed to 'monoclinic'
according to '/home/saulius/struct/CIF-dictionaries/cif_core.dic'
dictionary named 'cif_core.dic' version 2.4.1 from 2010-06-29.

Automatic conversion script
Id: cif_fix_enum 1527 2010-12-29 10:47:43Z saulius 
;
_cod_original_sg_symbol_H-M P2(1)/c
_cod_database_code 7003915

loop_
_symmetry_equiv_pos_as_xyz
'x, y, z'
'-x, y+1/2, -z+1/2'
'-x, -y, -z'
'x, -y-1/2, z-1/2'

loop_
_atom_site_label
_atom_site_type_symbol
_atom_site_fract_x
_atom_site_fract_y
_atom_site_fract_z
_atom_site_U_iso_or_equiv
_atom_site_adp_type
_atom_site_occupancy
_atom_site_symmetry_multiplicity
_atom_site_calc_flag
_atom_site_refinement_flags
_atom_site_disorder_assembly
_atom_site_disorder_group
F1 F 1.4904(2) 0.33787(14) 0.07254(6) 0.0626(7) Uani 1 1 d . . .
F2 F 1.5239(3) 0.22374(16) 0.07115(8) 0.0754(9) Uani 1 1 d . . .
F3 F 1.5138(3) 0.19553(17) 0.12580(8) 0.0772(9) Uani 1 1 d . . .
F4 F 1.4758(3) 0.29845(15) 0.14983(7) 0.0676(8) Uani 1 1 d . . .
F5 F 1.3705(3) 0.25525(16) 0.19498(6) 0.0731(9) Uani 1 1 d . . .
F6 F 1.2679(3) 0.35771(15) 0.19279(6) 0.0703(8) Uani 1 1 d . . .
F7 F 1.0772(3) 0.31854(16) 0.21525(6) 0.0788(9) Uani 1 1 d . . .
F8 F 0.9280(3) 0.39357(15) 0.19249(7) 0.0832(10) Uani 1 1 d . . .
F9 F 1.0564(3) 0.46194(13) 0.15955(7) 0.0728(9) Uani 1 1 d . . .
F10 F 0.8954(3) 0.48831(12) 0.12183(8) 0.0738(9) Uani 1 1 d . . .
F11 F 1.0692(3) 0.49868(11) 0.08770(7) 0.0595(7) Uani 1 1 d . . .
F12 F 0.9562(3) 0.47175(11) 0.03915(7) 0.0611(7) Uani 1 1 d . . .
F13 F 1.1143(2) 0.42535(12) 0.00690(6) 0.0578(7) Uani 1 1 d . . .
F14 F 1.2964(2) 0.43424(12) 0.04165(6) 0.0538(6) Uani 1 1 d . . .
F15 F 1.4030(2) 0.34386(14) 0.01962(6) 0.0626(7) Uani 1 1 d . . .
F16 F 1.3024(3) 0.26091(15) -0.00625(6) 0.0737(9) Uani 1 1 d . . .
F17 F 1.2668(3) 0.15842(16) 0.19491(7) 0.0735(9) Uani 1 1 d . . .
F18 F 0.7253(3) 0.42371(14) 0.11107(8) 0.0774(9) Uani 1 1 d . . .
F61A F 1.3770(4) 0.0594(2) 0.05308(13) 0.1310(18) Uani 1 1 d . . .
F61B F 1.3646(9) 0.0358(3) 0.09841(19) 0.275(6) Uani 1 1 d . . .
F61C F 1.4993(5) 0.0986(3) 0.08374(18) 0.184(3) Uani 1 1 d . . .
F62A F 1.1907(7) 0.0644(2) 0.00472(14) 0.117(3) Uani 0.76 1 d P . .
F62B F 1.311(3) 0.1040(12) 0.0056(3) 0.195(14) Uani 0.36 1 d P . .
F62C F 1.2664(17) 0.1410(7) -0.0168(4) 0.256(12) Uani 0.76 1 d P . .
F62D F 1.205(2) 0.1564(10) -0.0236(2) 0.137(10) Uani 0.36 1 d P . .
F62E F 1.0801(6) 0.1114(3) -0.01784(14) 0.123(2) Uani 0.76 1 d P . .
F63A F 1.0954(9) -0.0023(3) 0.1417(3) 0.090(4) Uani 0.557(18) 1 d P . .
F63B F 1.0692(10) 0.0203(6) 0.1636(5) 0.110(8) Uani 0.443(18) 1 d P . .
F63C F 1.1217(14) 0.0464(4) 0.18420(19) 0.113(5) Uani 0.557(18) 1 d P . .
F63D F 1.2429(13) 0.0503(5) 0.1781(3) 0.093(5) Uani 0.443(18) 1 d P . .
F63E F 1.2661(8) 0.0296(5) 0.1548(4) 0.104(5) Uani 0.557(18) 1 d P . .
F63F F 1.2213(16) 0.0047(5) 0.1355(3) 0.105(6) Uani 0.443(18) 1 d P . .
F64A F 0.7378(4) 0.07419(17) 0.03207(8) 0.1017(13) Uani 1 1 d . . .
F64B F 0.8619(9) 0.0939(4) -0.00294(12) 0.243(6) Uani 1 1 d . . .
F64C F 0.7255(8) 0.1583(3) 0.00871(19) 0.240(6) Uani 1 1 d . . .
F65A F 0.8820(4) 0.00187(16) 0.06104(10) 0.1080(14) Uani 1 1 d . . .
F65B F 0.9860(9) -0.0217(3) 0.1050(2) 0.109(3) Uani 0.50 1 d P . .
F65C F 1.0729(4) -0.00044(15) 0.06308(11) 0.1137(16) Uani 1 1 d . . .
F65D F 0.9597(7) 0.0270(3) 0.01968(15) 0.086(2) Uani 0.50 1 d P . .
F66A F 0.7296(3) 0.03771(16) 0.09884(8) 0.0839(10) Uani 1 1 d . . .
F66B F 0.7014(3) 0.08868(17) 0.13946(10) 0.0930(11) Uani 1 1 d . . .
F66C F 0.8383(3) 0.02031(15) 0.13880(9) 0.0843(10) Uani 1 1 d . . .
F67 F -0.0152(2) 0.11000(12) 0.36453(6) 0.0527(6) Uani 1 1 d . . .
F68 F -0.0150(2) 0.21751(12) 0.38556(6) 0.0543(7) Uani 1 1 d . . .
F69 F 0.1156(2) 0.20640(12) 0.43158(6) 0.0547(7) Uani 1 1 d . . .
F70 F 0.1694(2) 0.09430(12) 0.42914(6) 0.0526(6) Uani 1 1 d . . .
F71 F 0.3638(3) 0.10745(12) 0.45737(5) 0.0561(7) Uani 1 1 d . . .
F72 F 0.4164(2) 0.01404(11) 0.42627(5) 0.0506(6) Uani 1 1 d . . .
F73 F 0.6360(2) 0.03849(12) 0.42416(6) 0.0531(6) Uani 1 1 d . . .
F74 F 0.6921(2) -0.01196(11) 0.37550(6) 0.0525(6) Uani 1 1 d . . .
F75 F 0.4988(2) -0.05710(10) 0.35643(6) 0.0499(6) Uani 1 1 d . . .
F76 F 0.5465(2) -0.05195(11) 0.30109(6) 0.0554(7) Uani 1 1 d . . .
F77 F 0.3255(2) -0.04244(11) 0.29572(6) 0.0565(7) Uani 1 1 d . . .
F78 F 0.3251(3) 0.01949(13) 0.24652(6) 0.0636(7) Uani 1 1 d . . .
F79 F 0.1376(3) 0.08152(14) 0.24942(6) 0.0644(8) Uani 1 1 d . . .
F80 F 0.0562(2) 0.04428(12) 0.29972(6) 0.0575(7) Uani 1 1 d . . .
F81 F -0.0542(2) 0.14157(13) 0.31061(7) 0.0586(7) Uani 1 1 d . . .
F82 F -0.0034(3) 0.24015(13) 0.29000(7) 0.0627(7) Uani 1 1 d . . .
F83 F 0.4758(3) 0.20132(14) 0.45768(6) 0.0619(7) Uani 1 1 d . . .
F84 F 0.6840(3) 0.02045(13) 0.27952(6) 0.0640(8) Uani 1 1 d . . .
F85A F 0.0677(3) 0.32575(15) 0.41253(8) 0.0833(10) Uani 1 1 d . . .
F85B F 0.1068(3) 0.38463(16) 0.37437(8) 0.0892(11) Uani 1 1 d . . .
F85C F 0.2265(3) 0.38200(15) 0.41325(8) 0.0811(9) Uani 1 1 d . . .
F86A F 0.0383(4) 0.3584(2) 0.2948(2) 0.198(4) Uani 1 1 d . . .
F86B F 0.1785(6) 0.3865(2) 0.27272(10) 0.151(2) Uani 1 1 d . . .
F86C F 0.1582(7) 0.41741(18) 0.31477(12) 0.175(3) Uani 1 1 d . . .
F87A F 0.4890(5) 0.3210(2) 0.45647(9) 0.135(2) Uani 1 1 d . . .
F87B F 0.4625(6) 0.39158(19) 0.42515(12) 0.160(3) Uani 1 1 d . . .
F87C F 0.6288(3) 0.3495(2) 0.43100(10) 0.1079(15) Uani 1 1 d . . .
F88A F 0.5139(3) 0.34328(17) 0.23747(7) 0.0877(11) Uani 1 1 d . . .
F88B F 0.6169(4) 0.39413(17) 0.27065(9) 0.0988(12) Uani 1 1 d . . .
F88C F 0.4297(4) 0.41444(17) 0.26418(11) 0.1097(14) Uani 1 1 d . . .
F89A F 0.4268(3) 0.44366(13) 0.35471(8) 0.0785(9) Uani 1 1 d . . .
F89B F 0.3676(7) 0.4553(3) 0.30685(16) 0.0817(19) Uani 0.50 1 d P . .
F89C F 0.5658(4) 0.44691(16) 0.32224(12) 0.1152(16) Uani 1 1 d . . .
F89D F 0.5970(6) 0.4324(3) 0.37654(16) 0.0793(18) Uani 0.50 1 d P . .
F90A F 0.7664(3) 0.38956(13) 0.32901(7) 0.0686(8) Uani 1 1 d . . .
F90B F 0.8591(3) 0.3135(2) 0.34985(12) 0.1174(17) Uani 1 1 d . . .
F90C F 0.7611(5) 0.3775(2) 0.37780(9) 0.135(2) Uani 1 1 d . . .
C1 C 1.2942(4) 0.3170(2) 0.12404(10) 0.0450(10) Uani 1 1 d . . .
C2 C 1.2063(4) 0.3419(2) 0.14163(10) 0.0459(10) Uani 1 1 d . . .
C3 C 1.1243(4) 0.38144(19) 0.12881(10) 0.0449(10) Uani 1 1 d . . .
C4 C 1.1298(4) 0.39694(17) 0.09840(9) 0.0400(9) Uani 1 1 d . . .
C5 C 1.2182(4) 0.37261(18) 0.08075(9) 0.0411(9) Uani 1 1 d . . .
C6 C 1.2999(4) 0.3325(2) 0.09358(9) 0.0423(10) Uani 1 1 d . . .
C7 C 1.3825(4) 0.3054(2) 0.07111(11) 0.0511(11) Uani 1 1 d . . .
C8 C 1.4094(4) 0.2372(2) 0.08045(12) 0.0568(12) Uani 1 1 d . . .
C9 C 1.4018(4) 0.2188(2) 0.11716(12) 0.0574(12) Uani 1 1 d . . .
C10 C 1.3706(4) 0.2704(2) 0.14010(11) 0.0542(12) Uani 1 1 d . . .
C11 C 1.2924(4) 0.2566(2) 0.17017(10) 0.0551(12) Uani 1 1 d . . .
C12 C 1.2087(5) 0.3171(2) 0.17341(10) 0.0549(12) Uani 1 1 d . . .
C13 C 1.0778(5) 0.3113(2) 0.18394(10) 0.0587(13) Uani 1 1 d . . .
C14 C 0.9763(5) 0.3608(2) 0.16872(11) 0.0612(13) Uani 1 1 d . . .
C15 C 1.0200(5) 0.4089(2) 0.14430(11) 0.0540(12) Uani 1 1 d . . .
C16 C 0.9378(5) 0.4305(2) 0.11543(12) 0.0575(13) Uani 1 1 d . . .
C17 C 1.0313(4) 0.43764(19) 0.08784(11) 0.0486(11) Uani 1 1 d . . .
C18 C 0.9974(4) 0.41923(19) 0.05403(11) 0.0488(11) Uani 1 1 d . . .
C19 C 1.1062(4) 0.3886(2) 0.03250(10) 0.0469(10) Uani 1 1 d . . .
C20 C 1.2314(4) 0.3809(2) 0.04726(10) 0.0448(10) Uani 1 1 d . . .
C21 C 1.3170(4) 0.3226(2) 0.03899(10) 0.0505(11) Uani 1 1 d . . .
C22 C 1.2524(5) 0.2666(2) 0.02289(10) 0.0536(12) Uani 1 1 d . . .
C23 C 1.2611(4) 0.2043(2) 0.03905(11) 0.0548(12) Uani 1 1 d . . .
C24 C 1.3238(4) 0.1926(2) 0.06506(11) 0.0551(12) Uani 1 1 d . . .
C25 C 1.2994(5) 0.1376(2) 0.08585(12) 0.0605(13) Uani 1 1 d . . .
C26 C 1.3129(5) 0.1658(2) 0.11696(11) 0.0561(12) Uani 1 1 d . . .
C27 C 1.2424(5) 0.1528(2) 0.14064(11) 0.0553(12) Uani 1 1 d . . .
C28 C 1.2265(5) 0.1920(2) 0.16914(10) 0.0547(12) Uani 1 1 d . . .
C29 C 1.0919(4) 0.1966(2) 0.16936(10) 0.0489(11) Uani 1 1 d . . .
C30 C 1.0276(4) 0.2486(2) 0.17471(10) 0.0515(12) Uani 1 1 d . . .
C31 C 0.9121(4) 0.2542(2) 0.16203(11) 0.0524(12) Uani 1 1 d . . .
C32 C 0.8857(4) 0.3175(2) 0.15419(11) 0.0529(12) Uani 1 1 d . . .
C33 C 0.8187(4) 0.3299(2) 0.12891(12) 0.0537(12) Uani 1 1 d . . .
C34 C 0.8293(4) 0.3874(2) 0.10826(12) 0.0557(12) Uani 1 1 d . . .
C35 C 0.8287(4) 0.3566(2) 0.07667(12) 0.0509(11) Uani 1 1 d . . .
C36 C 0.9044(4) 0.36825(19) 0.05381(11) 0.0457(10) Uani 1 1 d . . .
C37 C 0.9351(4) 0.3201(2) 0.03332(10) 0.0464(10) Uani 1 1 d . . .
C38 C 1.0544(4) 0.3257(2) 0.02431(9) 0.0450(10) Uani 1 1 d . . .
C39 C 1.1202(4) 0.2728(2) 0.01953(9) 0.0481(11) Uani 1 1 d . . .
C40 C 1.0641(5) 0.2131(2) 0.02055(10) 0.0536(12) Uani 1 1 d . . .
C41 C 1.1561(5) 0.1633(2) 0.02739(11) 0.0599(13) Uani 1 1 d . . .
C42 C 1.1092(5) 0.1250(2) 0.05369(11) 0.0557(12) Uani 1 1 d . . .
C43 C 1.1757(5) 0.1149(2) 0.08061(12) 0.0590(13) Uani 1 1 d . . .
C44 C 1.1004(6) 0.0991(2) 0.10466(12) 0.0627(14) Uani 1 1 d . . .
C45 C 1.1354(5) 0.1073(2) 0.13787(11) 0.0577(12) Uani 1 1 d . . .
C46 C 1.0404(5) 0.1457(2) 0.15263(11) 0.0516(12) Uani 1 1 d . . .
C47 C 0.9251(5) 0.1488(2) 0.14171(11) 0.0559(12) Uani 1 1 d . . .
C48 C 0.8605(4) 0.2048(2) 0.14583(11) 0.0538(12) Uani 1 1 d . . .
C49 C 0.7875(4) 0.2176(2) 0.11937(12) 0.0544(12) Uani 1 1 d . . .
C50 C 0.7705(4) 0.2793(2) 0.11065(13) 0.0550(12) Uani 1 1 d . . .
C51 C 0.7760(4) 0.2950(2) 0.07932(12) 0.0503(11) Uani 1 1 d . . .
C52 C 0.7996(4) 0.2487(2) 0.05797(12) 0.0519(11) Uani 1 1 d . . .
C53 C 0.8819(4) 0.2615(2) 0.03453(10) 0.0499(11) Uani 1 1 d . . .
C54 C 0.9456(5) 0.2074(2) 0.02737(11) 0.0540(12) Uani 1 1 d . . .
C55 C 0.8877(5) 0.1502(2) 0.04304(12) 0.0603(13) Uani 1 1 d . . .
C56 C 0.9839(6) 0.1109(3) 0.05918(12) 0.0739(17) Uani 1 1 d . . .
C57 C 0.9793(6) 0.0946(3) 0.09256(14) 0.0732(17) Uani 1 1 d . . .
C58 C 0.8752(5) 0.1145(2) 0.11270(12) 0.0589(13) Uani 1 1 d . . .
C59 C 0.8059(4) 0.1689(2) 0.09703(12) 0.0567(12) Uani 1 1 d . . .
C60 C 0.8124(4) 0.1841(2) 0.06697(12) 0.0546(12) Uani 1 1 d . . .
C61 C 1.3895(8) 0.0829(4) 0.08042(18) 0.096(2) Uani 1 1 d . . .
C62 C 1.1878(7) 0.1226(3) -0.00104(14) 0.0852(19) Uani 1 1 d . . .
C63 C 1.1616(7) 0.0434(3) 0.15428(14) 0.0741(17) Uani 1 1 d . . .
C64 C 0.8023(9) 0.1176(4) 0.01965(16) 0.113(3) Uani 1 1 d . . .
C65A C 0.9940(12) 0.0138(5) 0.0810(3) 0.070(3) Uani 0.50 1 d P . .
C65 C 0.9591(10) 0.0330(4) 0.0496(3) 0.064(3) Uani 0.50 1 d P . .
C66 C 0.7852(5) 0.0637(2) 0.12232(13) 0.0604(13) Uani 1 1 d . . .
C67 C 0.2629(4) 0.09980(17) 0.38195(9) 0.0391(9) Uani 1 1 d . . .
C68 C 0.3665(4) 0.06566(17) 0.38060(9) 0.0366(9) Uani 1 1 d . . .
C69 C 0.3976(4) 0.03810(17) 0.35344(9) 0.0383(9) Uani 1 1 d . . .
C70 C 0.3245(4) 0.04444(18) 0.32784(9) 0.0409(9) Uani 1 1 d . . .
C71 C 0.2210(4) 0.07809(18) 0.32942(10) 0.0415(9) Uani 1 1 d . . .
C72 C 0.1904(4) 0.10576(18) 0.35641(9) 0.0402(9) Uani 1 1 d . . .
C73 C 0.0807(4) 0.1439(2) 0.35423(10) 0.0452(10) Uani 1 1 d . . .
C74 C 0.0968(4) 0.2015(2) 0.37541(10) 0.0447(10) Uani 1 1 d . . .
C75 C 0.1846(4) 0.1939(2) 0.40643(10) 0.0450(10) Uani 1 1 d . . .
C76 C 0.2460(4) 0.13006(19) 0.41197(9) 0.0432(10) Uani 1 1 d . . .
C77 C 0.3769(4) 0.12516(19) 0.42743(9) 0.0443(10) Uani 1 1 d . . .
C78 C 0.4384(4) 0.06724(18) 0.40947(9) 0.0436(10) Uani 1 1 d . . .
C79 C 0.5709(4) 0.06775(19) 0.40123(9) 0.0442(10) Uani 1 1 d . . .
C80 C 0.6111(4) 0.03404(19) 0.36801(10) 0.0432(10) Uani 1 1 d . . .
C81 C 0.5103(4) 0.00463(18) 0.34770(10) 0.0420(9) Uani 1 1 d . . .
C82 C 0.5132(4) 0.00601(19) 0.31038(10) 0.0472(10) Uani 1 1 d . . .
C83 C 0.3744(4) 0.01632(19) 0.29981(10) 0.0465(10) Uani 1 1 d . . .
C84 C 0.3371(4) 0.0574(2) 0.27194(10) 0.0511(11) Uani 1 1 d . . .
C85 C 0.2099(4) 0.0984(2) 0.27418(10) 0.0510(11) Uani 1 1 d . . .
C86 C 0.1367(4) 0.0926(2) 0.30371(10) 0.0480(10) Uani 1 1 d . . .
C87 C 0.0630(4) 0.1509(2) 0.31764(11) 0.0472(10) Uani 1 1 d . . .
C88 C 0.0996(4) 0.2163(2) 0.30499(11) 0.0501(11) Uani 1 1 d . . .
C89 C 0.1446(4) 0.2641(2) 0.32850(10) 0.0462(10) Uani 1 1 d . . .
C90 C 0.1495(4) 0.25583(19) 0.35885(10) 0.0427(10) Uani 1 1 d . . .
C91 C 0.2275(4) 0.29441(19) 0.38004(10) 0.0456(10) Uani 1 1 d . . .
C92 C 0.2737(4) 0.24586(19) 0.40257(9) 0.0424(10) Uani 1 1 d . . .
C93 C 0.3865(4) 0.24375(19) 0.41317(9) 0.0434(10) Uani 1 1 d . . .
C94 C 0.4476(4) 0.1870(2) 0.42707(9) 0.0440(10) Uani 1 1 d . . .
C95 C 0.5604(4) 0.18576(19) 0.40917(9) 0.0415(9) Uani 1 1 d . . .
C96 C 0.6132(4) 0.1342(2) 0.39719(9) 0.0437(10) Uani 1 1 d . . .
C97 C 0.6838(4) 0.1400(2) 0.37068(10) 0.0439(10) Uani 1 1 d . . .
C98 C 0.6698(4) 0.08674(19) 0.35139(10) 0.0431(10) Uani 1 1 d . . .
C99 C 0.6692(4) 0.0940(2) 0.32030(10) 0.0438(10) Uani 1 1 d . . .
C100 C 0.6018(4) 0.0540(2) 0.29656(10) 0.0479(11) Uani 1 1 d . . .
C101 C 0.5441(5) 0.1048(2) 0.27676(9) 0.0493(12) Uani 1 1 d . . .
C102 C 0.4275(5) 0.1070(2) 0.26686(9) 0.0478(11) Uani 1 1 d . . .
C103 C 0.3740(4) 0.1665(2) 0.26229(9) 0.0492(11) Uani 1 1 d . . .
C104 C 0.2525(4) 0.1640(2) 0.27060(9) 0.0481(11) Uani 1 1 d . . .
C105 C 0.2017(4) 0.2159(2) 0.28328(10) 0.0466(10) Uani 1 1 d . . .
C106 C 0.2680(4) 0.2726(2) 0.28606(9) 0.0473(10) Uani 1 1 d . . .
C107 C 0.2202(4) 0.3132(2) 0.31142(10) 0.0496(11) Uani 1 1 d . . .
C108 C 0.3255(4) 0.3319(2) 0.33132(10) 0.0493(11) Uani 1 1 d . . .
C109 C 0.3276(4) 0.32194(18) 0.36285(10) 0.0434(10) Uani 1 1 d . . .
C110 C 0.4457(4) 0.32122(19) 0.37388(10) 0.0474(11) Uani 1 1 d . . .
C111 C 0.4828(4) 0.2909(2) 0.40391(10) 0.0473(10) Uani 1 1 d . . .
C112 C 0.5843(4) 0.2461(2) 0.39684(10) 0.0460(10) Uani 1 1 d . . .
C113 C 0.6571(4) 0.2533(2) 0.37210(10) 0.0487(11) Uani 1 1 d . . .
C114 C 0.7047(4) 0.1994(2) 0.35819(10) 0.0455(10) Uani 1 1 d . . .
C115 C 0.7059(4) 0.2069(2) 0.32580(10) 0.0477(10) Uani 1 1 d . . .
C116 C 0.6862(4) 0.1555(2) 0.30745(10) 0.0468(10) Uani 1 1 d . . .
C117 C 0.6095(4) 0.1617(2) 0.28106(9) 0.0470(10) Uani 1 1 d . . .
C118 C 0.5586(4) 0.2194(2) 0.27440(10) 0.0512(12) Uani 1 1 d . . .
C119 C 0.4364(4) 0.2213(2) 0.26488(9) 0.0485(11) Uani 1 1 d . . .
C120 C 0.3830(4) 0.2766(2) 0.27660(10) 0.0508(11) Uani 1 1 d . . .
C121 C 0.4810(4) 0.3202(2) 0.28951(10) 0.0525(11) Uani 1 1 d . . .
C122 C 0.4440(5) 0.3431(3) 0.32144(12) 0.0640(14) Uani 1 1 d . . .
C123 C 0.5237(4) 0.3368(2) 0.34879(11) 0.0531(11) Uani 1 1 d . . .
C124 C 0.6482(4) 0.3062(2) 0.34797(11) 0.0502(11) Uani 1 1 d . . .
C125 C 0.6569(4) 0.2673(2) 0.31825(11) 0.0500(11) Uani 1 1 d . . .
C126 C 0.5846(4) 0.2736(2) 0.29292(10) 0.0503(11) Uani 1 1 d . . .
C127 C 0.1544(5) 0.3471(2) 0.39552(12) 0.0579(12) Uani 1 1 d . . .
C128 C 0.1459(5) 0.3697(2) 0.29925(12) 0.0550(12) Uani 1 1 d . . .
C129 C 0.5156(5) 0.3393(2) 0.42920(11) 0.0548(12) Uani 1 1 d . . .
C130 C 0.5103(5) 0.3700(3) 0.26469(14) 0.0677(14) Uani 1 1 d . . .
C131 C 0.4509(10) 0.4279(5) 0.3237(2) 0.062(3) Uani 0.50 1 d P . .
C132 C 0.5321(9) 0.4163(4) 0.3525(3) 0.058(3) Uani 0.50 1 d P . .
C133 C 0.7605(6) 0.3484(3) 0.35149(13) 0.0699(15) Uani 1 1 d . . .
C134 C 0.7248(4) 0.3968(2) -0.00771(10) 0.0482(11) Uani 1 1 d . . .
C135 C 0.6879(4) 0.3352(2) -0.00948(10) 0.0492(11) Uani 1 1 d . . .
H135 H 0.6206 0.3222 0.0018 0.059 Uiso 1 1 calc R . .
C136 C 0.7476(4) 0.2921(2) -0.02744(10) 0.0509(11) Uani 1 1 d . . .
H136 H 0.7213 0.2500 -0.0283 0.061 Uiso 1 1 calc R . .
C137 C 0.8453(4) 0.3107(2) -0.04395(11) 0.0547(12) Uani 1 1 d . . .
H137 H 0.8860 0.2816 -0.0564 0.066 Uiso 1 1 calc R . .
C138 C 0.8833(4) 0.3716(2) -0.04227(11) 0.0572(12) Uani 1 1 d . . .
H138 H 0.9507 0.3844 -0.0536 0.069 Uiso 1 1 calc R . .
C139 C 0.8247(4) 0.4140(2) -0.02437(11) 0.0535(11) Uani 1 1 d . . .
H139 H 0.8526 0.4558 -0.0233 0.064 Uiso 1 1 calc R . .
C140 C 0.6580(5) 0.4441(3) 0.01105(12) 0.0661(14) Uani 1 1 d . . .
H14A H 0.6060 0.4690 -0.0026 0.099 Uiso 1 1 calc R . .
H14B H 0.7152 0.4715 0.0218 0.099 Uiso 1 1 calc R . .
H14C H 0.6093 0.4224 0.0261 0.099 Uiso 1 1 calc R . .
C141 C 0.7915(8) 0.1349(4) 0.2208(2) 0.108(2) Uiso 1 1 d . . .
C142 C 0.8471(6) 0.1824(3) 0.23258(15) 0.0804(17) Uiso 1 1 d . . .
C143 C 0.8197(10) 0.2410(5) 0.2319(2) 0.077(3) Uiso 0.60 1 d P . .
C144 C 0.7351(12) 0.2674(6) 0.2192(3) 0.111(4) Uiso 0.70 1 d P . .
C145 C 0.6636(7) 0.2314(4) 0.20547(17) 0.095(2) Uiso 1 1 d . . .
C146 C 0.6497(8) 0.1763(4) 0.20153(19) 0.105(2) Uiso 1 1 d . . .
C147 C 0.6835(11) 0.1244(6) 0.2055(3) 0.109(3) Uiso 0.70 1 d P . .
C148 C 0.8275(14) 0.0708(8) 0.2221(3) 0.199(6) Uiso 1 1 d . . .

loop_
_atom_site_aniso_label
_atom_site_aniso_U_11
_atom_site_aniso_U_22
_atom_site_aniso_U_33
_atom_site_aniso_U_23
_atom_site_aniso_U_13
_atom_site_aniso_U_12
F1 0.0334(16) 0.087(2) 0.0674(17) 0.0159(15) 0.0059(12) -0.0079(13)
F2 0.0409(17) 0.101(2) 0.085(2) 0.0151(18) 0.0203(15) 0.0208(15)
F3 0.0424(18) 0.102(2) 0.087(2) 0.0274(18) -0.0003(15) 0.0239(16)
F4 0.0466(18) 0.092(2) 0.0639(17) 0.0196(15) -0.0134(13) -0.0122(15)
F5 0.065(2) 0.103(2) 0.0507(16) 0.0192(15) -0.0186(14) -0.0153(17)
F6 0.085(2) 0.080(2) 0.0456(15) -0.0071(13) -0.0074(14) -0.0250(17)
F7 0.101(3) 0.096(2) 0.0407(14) -0.0108(14) 0.0158(15) -0.0181(19)
F8 0.102(3) 0.079(2) 0.0703(19) -0.0233(16) 0.0396(18) 0.0040(18)
F9 0.097(2) 0.0497(16) 0.0719(19) -0.0260(14) 0.0167(16) -0.0051(15)
F10 0.082(2) 0.0383(14) 0.102(2) -0.0090(14) 0.0211(18) 0.0157(14)
F11 0.0697(19) 0.0314(12) 0.0773(18) -0.0010(11) 0.0003(14) -0.0055(11)
F12 0.0617(18) 0.0406(14) 0.0804(19) 0.0196(12) -0.0106(14) -0.0008(12)
F13 0.0653(18) 0.0562(15) 0.0516(14) 0.0198(12) -0.0061(12) -0.0129(13)
F14 0.0522(16) 0.0536(15) 0.0556(15) 0.0105(11) 0.0020(12) -0.0173(12)
F15 0.0525(17) 0.084(2) 0.0521(15) 0.0094(13) 0.0191(13) -0.0076(14)
F16 0.094(2) 0.078(2) 0.0508(16) -0.0033(14) 0.0289(15) -0.0021(17)
F17 0.072(2) 0.089(2) 0.0593(17) 0.0332(15) -0.0092(14) -0.0013(16)
F18 0.0533(19) 0.0606(18) 0.119(3) 0.0073(17) 0.0235(17) 0.0252(14)
F61A 0.123(4) 0.104(3) 0.167(5) -0.053(3) 0.011(3) 0.057(3)
F61B 0.383(12) 0.178(6) 0.274(8) 0.149(6) 0.214(8) 0.220(8)
F61C 0.094(4) 0.176(5) 0.278(8) -0.106(6) -0.051(4) 0.087(4)
F62A 0.171(6) 0.066(3) 0.119(4) -0.052(3) 0.076(4) -0.035(4)
F62B 0.28(3) 0.22(2) 0.085(9) -0.012(11) 0.041(12) 0.19(2)
F62C 0.300(17) 0.201(13) 0.279(17) -0.189(13) 0.245(15) -0.179(13)
F62D 0.26(3) 0.127(12) 0.022(4) -0.014(6) 0.052(8) 0.010(14)
F62E 0.150(6) 0.122(5) 0.098(4) -0.063(4) 0.026(4) -0.026(4)
F63A 0.095(9) 0.039(3) 0.134(8) 0.021(4) -0.021(6) 0.001(3)
F63B 0.089(7) 0.063(8) 0.180(19) 0.076(11) 0.063(10) 0.024(6)
F63C 0.196(16) 0.068(5) 0.075(5) 0.032(4) 0.008(6) 0.021(6)
F63D 0.107(11) 0.079(6) 0.093(8) 0.033(6) -0.025(8) 0.017(6)
F63E 0.077(6) 0.075(7) 0.160(15) 0.057(9) 0.011(7) 0.029(5)
F63F 0.155(16) 0.048(5) 0.112(9) 0.016(5) 0.034(8) 0.030(7)
F64A 0.147(4) 0.075(2) 0.083(2) 0.0008(18) -0.012(2) -0.059(2)
F64B 0.357(11) 0.308(10) 0.067(3) -0.078(5) 0.055(5) -0.262(10)
F64C 0.293(9) 0.184(6) 0.232(8) 0.136(6) -0.213(8) -0.180(6)
F65A 0.150(4) 0.056(2) 0.120(3) -0.0204(19) 0.035(3) -0.040(2)
F65B 0.159(8) 0.052(4) 0.119(6) 0.025(4) 0.040(6) 0.002(4)
F65C 0.158(4) 0.0395(17) 0.146(4) -0.0165(19) 0.064(3) -0.012(2)
F65D 0.135(6) 0.057(4) 0.067(4) -0.023(3) 0.030(4) -0.028(4)
F66A 0.089(2) 0.077(2) 0.085(2) 0.0069(17) 0.0006(18) -0.0422(19)
F66B 0.065(2) 0.079(2) 0.136(3) -0.019(2) 0.028(2) -0.0106(17)
F66C 0.074(2) 0.0648(19) 0.115(3) 0.0454(18) 0.0057(19) -0.0110(16)
F67 0.0345(15) 0.0520(14) 0.0720(17) 0.0083(12) 0.0094(12) -0.0063(11)
F68 0.0379(15) 0.0566(15) 0.0689(16) 0.0057(12) 0.0144(12) 0.0078(11)
F69 0.0590(17) 0.0559(15) 0.0503(14) 0.0044(11) 0.0216(12) 0.0102(12)
F70 0.0533(16) 0.0532(14) 0.0523(14) 0.0140(11) 0.0202(12) 0.0004(12)
F71 0.0757(19) 0.0591(15) 0.0339(12) 0.0112(11) 0.0106(12) 0.0103(13)
F72 0.0606(17) 0.0436(13) 0.0478(13) 0.0157(10) 0.0060(12) 0.0047(11)
F73 0.0553(17) 0.0549(15) 0.0487(14) 0.0094(11) -0.0069(12) 0.0115(12)
F74 0.0496(16) 0.0453(13) 0.0625(15) 0.0030(11) -0.0005(12) 0.0133(11)
F75 0.0560(16) 0.0321(12) 0.0616(15) 0.0033(10) 0.0046(12) 0.0043(10)
F76 0.0654(18) 0.0412(13) 0.0601(15) -0.0121(11) 0.0096(13) 0.0086(12)
F77 0.0659(18) 0.0410(13) 0.0624(16) -0.0111(11) -0.0013(13) -0.0072(12)
F78 0.082(2) 0.0624(17) 0.0457(14) -0.0154(12) -0.0052(13) -0.0025(14)
F79 0.069(2) 0.0720(18) 0.0514(15) -0.0070(13) -0.0173(13) -0.0078(15)
F80 0.0504(17) 0.0528(15) 0.0688(17) -0.0017(12) -0.0094(13) -0.0135(12)
F81 0.0368(17) 0.0626(17) 0.0757(18) 0.0051(13) -0.0115(13) -0.0030(12)
F82 0.0534(18) 0.0588(16) 0.0750(18) 0.0103(13) -0.0197(14) 0.0042(13)
F83 0.0704(19) 0.0774(19) 0.0379(13) -0.0059(12) -0.0026(12) 0.0085(15)
F84 0.0672(19) 0.0637(17) 0.0620(16) -0.0117(13) 0.0204(14) 0.0106(14)
F85A 0.086(2) 0.0627(19) 0.103(2) -0.0015(17) 0.043(2) 0.0167(16)
F85B 0.110(3) 0.071(2) 0.087(2) 0.0152(17) 0.006(2) 0.045(2)
F85C 0.095(3) 0.0624(18) 0.086(2) -0.0272(16) 0.0076(18) 0.0129(17)
F86A 0.073(3) 0.079(3) 0.439(11) 0.107(5) -0.044(5) 0.010(2)
F86B 0.222(6) 0.151(4) 0.083(3) 0.056(3) 0.028(3) 0.117(4)
F86C 0.318(8) 0.054(2) 0.147(4) -0.021(2) -0.133(5) 0.057(3)
F87A 0.194(5) 0.137(4) 0.077(2) -0.060(2) 0.052(3) -0.091(4)
F87B 0.230(6) 0.077(3) 0.166(4) -0.071(3) -0.124(4) 0.066(3)
F87C 0.071(3) 0.121(3) 0.132(3) -0.078(3) 0.003(2) -0.024(2)
F88A 0.115(3) 0.095(2) 0.0536(18) 0.0171(17) 0.0198(17) -0.025(2)
F88B 0.115(3) 0.080(2) 0.101(3) 0.035(2) 0.004(2) -0.045(2)
F88C 0.129(3) 0.057(2) 0.143(4) 0.041(2) -0.002(3) 0.015(2)
F89A 0.099(3) 0.0433(15) 0.093(2) -0.0077(15) 0.0021(19) -0.0004(16)
F89B 0.098(5) 0.049(3) 0.096(5) 0.016(3) -0.026(4) 0.001(3)
F89C 0.091(3) 0.057(2) 0.200(5) -0.019(2) 0.045(3) -0.0290(19)
F89D 0.092(5) 0.053(3) 0.092(5) -0.010(3) -0.009(4) -0.021(3)
F90A 0.066(2) 0.0513(16) 0.088(2) 0.0055(14) 0.0126(16) -0.0252(13)
F90B 0.045(2) 0.140(4) 0.168(4) 0.078(3) 0.004(2) -0.005(2)
F90C 0.153(4) 0.173(4) 0.080(2) -0.023(3) 0.011(2) -0.127(4)
C1 0.036(3) 0.052(2) 0.047(2) 0.0030(18) -0.0027(19) -0.0052(19)
C2 0.049(3) 0.047(2) 0.042(2) -0.0029(18) -0.0016(19) -0.013(2)
C3 0.048(3) 0.039(2) 0.048(2) -0.0075(18) 0.0049(19) -0.0085(19)
C4 0.041(3) 0.0332(19) 0.045(2) -0.0028(16) 0.0001(18) -0.0072(17)
C5 0.043(3) 0.039(2) 0.042(2) -0.0007(16) -0.0002(18) -0.0071(18)
C6 0.033(2) 0.050(2) 0.045(2) 0.0025(18) 0.0024(18) -0.0065(18)
C7 0.038(3) 0.062(3) 0.054(3) 0.008(2) 0.007(2) -0.002(2)
C8 0.036(3) 0.070(3) 0.064(3) 0.007(2) 0.010(2) 0.016(2)
C9 0.037(3) 0.070(3) 0.065(3) 0.017(2) 0.001(2) 0.013(2)
C10 0.040(3) 0.073(3) 0.049(3) 0.013(2) -0.006(2) -0.004(2)
C11 0.051(3) 0.075(3) 0.039(2) 0.013(2) -0.010(2) -0.006(2)
C12 0.063(3) 0.064(3) 0.038(2) -0.003(2) -0.004(2) -0.013(2)
C13 0.073(4) 0.066(3) 0.038(2) -0.006(2) 0.011(2) -0.010(3)
C14 0.071(4) 0.060(3) 0.054(3) -0.015(2) 0.022(2) 0.002(2)
C15 0.060(3) 0.043(2) 0.060(3) -0.013(2) 0.013(2) -0.001(2)
C16 0.061(3) 0.036(2) 0.076(3) -0.006(2) 0.017(3) 0.008(2)
C17 0.053(3) 0.031(2) 0.062(3) -0.0003(18) 0.003(2) -0.0046(18)
C18 0.050(3) 0.035(2) 0.060(3) 0.0087(18) -0.006(2) -0.0010(18)
C19 0.053(3) 0.042(2) 0.045(2) 0.0110(18) -0.002(2) -0.0079(19)
C20 0.045(3) 0.045(2) 0.045(2) 0.0053(17) 0.0027(19) -0.0093(19)
C21 0.045(3) 0.062(3) 0.045(2) 0.006(2) 0.011(2) -0.004(2)
C22 0.060(3) 0.060(3) 0.042(2) -0.001(2) 0.015(2) 0.004(2)
C23 0.054(3) 0.060(3) 0.051(3) -0.002(2) 0.022(2) 0.009(2)
C24 0.052(3) 0.054(3) 0.059(3) 0.002(2) 0.020(2) 0.017(2)
C25 0.062(4) 0.055(3) 0.066(3) 0.007(2) 0.015(2) 0.018(2)
C26 0.053(3) 0.053(3) 0.063(3) 0.016(2) 0.004(2) 0.022(2)
C27 0.054(3) 0.049(3) 0.062(3) 0.015(2) 0.001(2) 0.010(2)
C28 0.057(3) 0.062(3) 0.045(2) 0.017(2) -0.002(2) 0.004(2)
C29 0.050(3) 0.056(3) 0.041(2) 0.0143(19) 0.001(2) -0.004(2)
C30 0.053(3) 0.062(3) 0.040(2) 0.0075(19) 0.011(2) -0.006(2)
C31 0.043(3) 0.061(3) 0.054(3) 0.007(2) 0.017(2) -0.003(2)
C32 0.046(3) 0.055(3) 0.058(3) -0.001(2) 0.022(2) 0.004(2)
C33 0.037(3) 0.050(3) 0.075(3) 0.002(2) 0.019(2) 0.005(2)
C34 0.043(3) 0.046(2) 0.078(3) 0.003(2) 0.015(2) 0.012(2)
C35 0.036(3) 0.042(2) 0.075(3) 0.009(2) -0.003(2) 0.0074(18)
C36 0.036(3) 0.038(2) 0.063(3) 0.0099(19) -0.007(2) 0.0013(17)
C37 0.045(3) 0.044(2) 0.050(2) 0.0106(18) -0.015(2) -0.0050(19)
C38 0.049(3) 0.049(2) 0.037(2) 0.0027(17) -0.0064(19) -0.008(2)
C39 0.060(3) 0.054(3) 0.0304(19) -0.0013(17) 0.0010(19) -0.007(2)
C40 0.073(4) 0.051(3) 0.037(2) -0.0096(18) -0.001(2) -0.003(2)
C41 0.078(4) 0.052(3) 0.050(3) -0.008(2) 0.019(2) 0.007(2)
C42 0.069(4) 0.040(2) 0.058(3) -0.010(2) 0.013(2) 0.007(2)
C43 0.074(4) 0.038(2) 0.065(3) 0.002(2) 0.018(3) 0.014(2)
C44 0.093(4) 0.030(2) 0.065(3) 0.008(2) 0.001(3) -0.001(2)
C45 0.069(4) 0.043(2) 0.061(3) 0.016(2) -0.001(2) 0.007(2)
C46 0.055(3) 0.046(2) 0.053(3) 0.018(2) -0.001(2) -0.002(2)
C47 0.059(4) 0.047(3) 0.062(3) 0.017(2) -0.002(2) -0.011(2)
C48 0.043(3) 0.057(3) 0.062(3) 0.015(2) 0.010(2) -0.010(2)
C49 0.034(3) 0.054(3) 0.075(3) 0.015(2) -0.002(2) -0.006(2)
C50 0.027(3) 0.051(3) 0.087(4) 0.013(2) 0.006(2) -0.0005(19)
C51 0.028(3) 0.050(3) 0.073(3) 0.012(2) -0.006(2) 0.0012(18)
C52 0.036(3) 0.050(3) 0.069(3) 0.011(2) -0.018(2) -0.009(2)
C53 0.045(3) 0.050(3) 0.054(3) 0.005(2) -0.016(2) -0.008(2)
C54 0.062(3) 0.048(3) 0.051(3) -0.0047(19) -0.014(2) -0.013(2)
C55 0.079(4) 0.043(2) 0.059(3) -0.006(2) -0.014(3) -0.013(2)
C56 0.101(5) 0.067(3) 0.054(3) -0.017(2) 0.000(3) 0.029(3)
C57 0.071(4) 0.063(3) 0.084(4) 0.033(3) -0.012(3) -0.027(3)
C58 0.058(3) 0.043(2) 0.074(3) 0.015(2) -0.009(3) -0.013(2)
C59 0.048(3) 0.044(2) 0.078(3) 0.014(2) -0.014(2) -0.015(2)
C60 0.046(3) 0.045(2) 0.072(3) 0.007(2) -0.017(2) -0.014(2)
C61 0.110(6) 0.083(5) 0.097(5) 0.017(4) 0.031(4) 0.050(4)
C62 0.117(6) 0.076(4) 0.064(4) -0.020(3) 0.024(4) 0.012(4)
C63 0.089(5) 0.057(3) 0.077(4) 0.025(3) 0.010(4) 0.016(3)
C64 0.177(8) 0.090(5) 0.072(4) 0.024(4) -0.038(5) -0.086(6)
C65A 0.084(9) 0.054(6) 0.072(7) 0.004(5) 0.018(6) -0.019(6)
C65 0.064(7) 0.036(5) 0.092(8) -0.007(5) 0.013(6) -0.006(5)
C66 0.062(4) 0.047(3) 0.071(3) 0.013(2) 0.003(3) -0.008(2)
C67 0.042(3) 0.0341(19) 0.042(2) 0.0073(15) 0.0097(18) -0.0042(17)
C68 0.036(2) 0.0346(19) 0.039(2) 0.0078(15) 0.0031(17) -0.0020(16)
C69 0.039(2) 0.0294(18) 0.047(2) 0.0033(15) 0.0049(18) -0.0030(16)
C70 0.045(3) 0.036(2) 0.042(2) 0.0007(16) 0.0041(18) -0.0055(17)
C71 0.040(3) 0.036(2) 0.048(2) 0.0030(17) -0.0009(18) -0.0067(17)
C72 0.036(2) 0.035(2) 0.049(2) 0.0073(16) 0.0057(19) -0.0037(16)
C73 0.035(3) 0.045(2) 0.055(2) 0.0055(18) 0.0066(19) -0.0010(18)
C74 0.036(3) 0.045(2) 0.054(2) 0.0058(18) 0.0090(19) 0.0066(18)
C75 0.045(3) 0.047(2) 0.044(2) 0.0010(17) 0.0125(19) 0.0017(19)
C76 0.047(3) 0.041(2) 0.042(2) 0.0085(17) 0.0100(19) -0.0003(18)
C77 0.059(3) 0.044(2) 0.0302(19) 0.0065(16) 0.0082(18) 0.0048(19)
C78 0.053(3) 0.036(2) 0.041(2) 0.0095(16) 0.0049(19) 0.0013(18)
C79 0.048(3) 0.043(2) 0.042(2) 0.0057(17) -0.0074(19) 0.0069(19)
C80 0.039(3) 0.039(2) 0.051(2) 0.0041(17) 0.0020(19) 0.0099(18)
C81 0.046(3) 0.0323(19) 0.048(2) 0.0019(16) 0.0056(19) 0.0028(17)
C82 0.054(3) 0.041(2) 0.047(2) -0.0073(17) 0.009(2) 0.0048(19)
C83 0.053(3) 0.038(2) 0.049(2) -0.0062(17) 0.004(2) -0.0031(19)
C84 0.060(3) 0.054(3) 0.040(2) -0.0115(19) 0.002(2) -0.004(2)
C85 0.058(3) 0.055(3) 0.040(2) -0.0035(19) -0.007(2) -0.004(2)
C86 0.045(3) 0.048(2) 0.051(2) -0.0011(19) -0.007(2) -0.008(2)
C87 0.032(3) 0.053(3) 0.057(3) 0.005(2) -0.005(2) -0.0031(19)
C88 0.047(3) 0.050(2) 0.053(3) 0.009(2) -0.011(2) 0.004(2)
C89 0.037(3) 0.046(2) 0.056(3) 0.0079(19) -0.001(2) 0.0025(18)
C90 0.036(3) 0.041(2) 0.051(2) 0.0042(17) 0.0033(19) 0.0085(17)
C91 0.052(3) 0.041(2) 0.043(2) 0.0018(17) 0.0036(19) -0.0012(19)
C92 0.046(3) 0.041(2) 0.040(2) -0.0024(16) 0.0094(19) 0.0038(18)
C93 0.054(3) 0.041(2) 0.036(2) -0.0058(16) 0.0070(19) 0.0008(19)
C94 0.049(3) 0.052(2) 0.0314(19) -0.0008(17) -0.0030(18) 0.0054(19)
C95 0.043(3) 0.045(2) 0.036(2) -0.0009(16) -0.0070(17) 0.0003(18)
C96 0.040(3) 0.050(2) 0.040(2) 0.0011(17) -0.0092(18) 0.0013(19)
C97 0.036(3) 0.046(2) 0.049(2) 0.0000(18) -0.0033(18) 0.0003(18)
C98 0.033(2) 0.044(2) 0.053(2) 0.0000(18) 0.0048(18) 0.0075(17)
C99 0.033(2) 0.047(2) 0.052(2) -0.0017(18) 0.0112(18) 0.0031(18)
C100 0.047(3) 0.053(2) 0.044(2) -0.0065(18) 0.0134(19) 0.009(2)
C101 0.061(4) 0.054(3) 0.034(2) -0.0020(17) 0.016(2) 0.002(2)
C102 0.057(3) 0.056(3) 0.0303(19) -0.0035(17) 0.0042(19) 0.001(2)
C103 0.061(3) 0.055(3) 0.032(2) 0.0057(17) 0.0012(19) 0.000(2)
C104 0.054(3) 0.054(3) 0.035(2) 0.0055(18) -0.0086(19) -0.003(2)
C105 0.047(3) 0.052(2) 0.041(2) 0.0130(18) -0.0078(19) 0.002(2)
C106 0.053(3) 0.050(2) 0.039(2) 0.0148(18) -0.002(2) 0.002(2)
C107 0.052(3) 0.049(2) 0.048(2) 0.0130(19) -0.004(2) 0.002(2)
C108 0.054(3) 0.039(2) 0.055(3) 0.0134(18) 0.003(2) 0.0000(19)
C109 0.044(3) 0.036(2) 0.050(2) 0.0008(17) 0.002(2) 0.0024(17)
C110 0.060(3) 0.032(2) 0.050(2) -0.0011(17) 0.001(2) -0.0027(19)
C111 0.051(3) 0.041(2) 0.049(2) -0.0076(18) -0.002(2) -0.0012(19)
C112 0.049(3) 0.045(2) 0.044(2) -0.0059(17) -0.0051(19) -0.0063(19)
C113 0.048(3) 0.044(2) 0.054(3) -0.0020(19) 0.000(2) -0.0086(19)
C114 0.034(3) 0.049(2) 0.054(2) -0.0022(19) 0.0026(19) -0.0052(18)
C115 0.035(3) 0.051(2) 0.057(3) 0.003(2) 0.011(2) -0.0032(19)
C116 0.034(3) 0.055(3) 0.052(2) -0.0004(19) 0.018(2) 0.0012(19)
C117 0.044(3) 0.058(3) 0.039(2) 0.0014(18) 0.0157(19) 0.000(2)
C118 0.059(3) 0.056(3) 0.039(2) 0.0111(19) 0.018(2) -0.007(2)
C119 0.050(3) 0.060(3) 0.036(2) 0.0140(18) 0.0033(19) -0.002(2)
C120 0.061(3) 0.050(3) 0.041(2) 0.0159(19) 0.000(2) -0.003(2)
C121 0.059(3) 0.048(2) 0.051(2) 0.0151(19) 0.007(2) -0.005(2)
C122 0.051(3) 0.088(4) 0.054(3) 0.014(3) 0.005(2) 0.004(3)
C123 0.048(3) 0.051(3) 0.061(3) -0.004(2) 0.007(2) -0.012(2)
C124 0.048(3) 0.044(2) 0.059(3) 0.0005(19) 0.008(2) -0.0135(19)
C125 0.047(3) 0.047(2) 0.057(3) 0.0043(19) 0.017(2) -0.013(2)
C126 0.051(3) 0.053(3) 0.047(2) 0.0137(19) 0.014(2) -0.009(2)
C127 0.062(3) 0.047(3) 0.066(3) 0.002(2) 0.006(3) 0.007(2)
C128 0.048(3) 0.052(3) 0.064(3) 0.009(2) -0.011(2) 0.002(2)
C129 0.057(4) 0.050(3) 0.057(3) -0.010(2) 0.004(2) -0.005(2)
C130 0.074(4) 0.054(3) 0.076(4) 0.014(3) 0.002(3) -0.014(3)
C131 0.071(8) 0.047(5) 0.069(6) 0.010(5) -0.004(5) -0.013(5)
C132 0.052(7) 0.047(5) 0.076(7) 0.000(5) 0.011(5) -0.010(5)
C133 0.067(4) 0.072(4) 0.071(4) 0.007(3) 0.003(3) -0.025(3)
C134 0.043(3) 0.058(3) 0.043(2) 0.0053(19) -0.0011(19) 0.010(2)
C135 0.036(3) 0.067(3) 0.044(2) 0.004(2) 0.0004(19) -0.004(2)
C136 0.053(3) 0.055(3) 0.045(2) 0.0012(19) -0.005(2) -0.004(2)
C137 0.052(3) 0.063(3) 0.049(2) 0.001(2) 0.004(2) 0.011(2)
C138 0.043(3) 0.066(3) 0.063(3) 0.012(2) 0.016(2) 0.005(2)
C139 0.052(3) 0.051(3) 0.058(3) 0.010(2) 0.006(2) 0.004(2)
C140 0.065(4) 0.068(3) 0.066(3) -0.002(3) 0.006(3) 0.017(3)

loop_
_atom_type_symbol
_atom_type_description
_atom_type_scat_dispersion_real
_atom_type_scat_dispersion_imag
_atom_type_scat_source
C C 0.0033 0.0016 'International Tables Vol C Tables 4.2.6.8 and 6.1.1.4'
H H 0.0000 0.0000 'International Tables Vol C Tables 4.2.6.8 and 6.1.1.4'
F F 0.0171 0.0103 'International Tables Vol C Tables 4.2.6.8 and 6.1.1.4'

loop_
_geom_angle_atom_site_label_1
_geom_angle_atom_site_label_2
_geom_angle_atom_site_label_3
_geom_angle
_geom_angle_site_symmetry_1
_geom_angle_site_symmetry_3
_geom_angle_publ_flag
C62 F62A F62B 60.0(7) . . ?
F62C F62B C62 50.3(9) . . ?
F62C F62B F62A 89.8(17) . . ?
C62 F62B F62A 49.1(10) . . ?
F62D F62C C62 73.2(16) . . ?
F62D F62C F62B 143(2) . . ?
C62 F62C F62B 69.8(13) . . ?
F62C F62D C62 67.7(15) . . ?
F62C F62D F62E 114(2) . . ?
C62 F62D F62E 54.4(10) . . ?
C62 F62E F62D 45.3(6) . . ?
F63B F63A C63 59.0(7) . . ?
F63B F63A F63F 113.1(11) . . ?
C63 F63A F63F 57.9(6) . . ?
F63A F63B F63C 135.1(13) . . ?
F63A F63B C63 69.6(8) . . ?
F63C F63B C63 69.9(10) . . ?
F63B F63C C63 55.9(6) . . ?
F63B F63C F63D 110.4(11) . . ?
C63 F63C F63D 59.1(7) . . ?
F63E F63D C63 56.5(7) . . ?
F63E F63D F63C 112.9(11) . . ?
C63 F63D F63C 60.3(7) . . ?
F63F F63E F63D 139.0(15) . . ?
F63F F63E C63 71.4(10) . . ?
F63D F63E C63 71.5(9) . . ?
F63E F63F C63 57.6(7) . . ?
F63E F63F F63A 109.3(11) . . ?
C63 F63F F63A 56.9(7) . . ?
C65 F65A C65A 63.8(7) . . ?
C65A F65C C65 62.2(8) . . ?
C132 F89A C131 68.7(7) . . ?
C131 F89C C132 64.9(6) . . ?
C2 C1 C6 119.8(4) . . ?
C2 C1 C10 114.4(4) . . ?
C6 C1 C10 125.6(4) . . ?
C3 C2 C1 120.0(4) . . ?
C3 C2 C12 127.2(4) . . ?
C1 C2 C12 112.7(4) . . ?
C2 C3 C4 120.3(4) . . ?
C2 C3 C15 126.2(4) . . ?
C4 C3 C15 113.4(4) . . ?
C3 C4 C5 120.0(4) . . ?
C3 C4 C17 113.4(4) . . ?
C5 C4 C17 126.6(4) . . ?
C6 C5 C4 119.7(4) . . ?
C6 C5 C20 113.4(4) . . ?
C4 C5 C20 126.7(4) . . ?
C5 C6 C1 120.2(4) . . ?
C5 C6 C7 113.5(4) . . ?
C1 C6 C7 126.0(4) . . ?
F1 C7 C6 109.1(4) . . ?
F1 C7 C8 107.3(4) . . ?
C6 C7 C8 108.6(4) . . ?
F1 C7 C21 107.6(3) . . ?
C6 C7 C21 101.9(4) . . ?
C8 C7 C21 121.9(4) . . ?
F2 C8 C24 108.8(4) . . ?
F2 C8 C7 107.2(4) . . ?
C24 C8 C7 111.5(4) . . ?
F2 C8 C9 107.6(4) . . ?
C24 C8 C9 103.5(4) . . ?
C7 C8 C9 117.8(4) . . ?
F3 C9 C26 108.7(4) . . ?
F3 C9 C10 107.4(4) . . ?
C26 C9 C10 112.8(4) . . ?
F3 C9 C8 106.4(4) . . ?
C26 C9 C8 102.8(4) . . ?
C10 C9 C8 118.3(4) . . ?
F4 C10 C1 109.4(4) . . ?
F4 C10 C9 108.0(4) . . ?
C1 C10 C9 108.4(4) . . ?
F4 C10 C11 107.7(4) . . ?
C1 C10 C11 100.9(4) . . ?
C9 C10 C11 121.9(4) . . ?
F5 C11 C28 107.1(4) . . ?
F5 C11 C12 108.0(4) . . ?
C28 C11 C12 116.1(4) . . ?
F5 C11 C10 107.1(4) . . ?
C28 C11 C10 113.6(4) . . ?
C12 C11 C10 104.5(4) . . ?
F6 C12 C2 110.2(4) . . ?
F6 C12 C13 108.4(4) . . ?
C2 C12 C13 107.9(4) . . ?
F6 C12 C11 106.9(4) . . ?
C2 C12 C11 101.8(4) . . ?
C13 C12 C11 121.2(4) . . ?
F7 C13 C30 110.9(4) . . ?
F7 C13 C12 108.1(4) . . ?
C30 C13 C12 110.0(4) . . ?
F7 C13 C14 107.6(4) . . ?
C30 C13 C14 102.3(4) . . ?
C12 C13 C14 117.9(4) . . ?
F8 C14 C32 111.1(4) . . ?
F8 C14 C15 108.0(4) . . ?
C32 C14 C15 109.8(4) . . ?
F8 C14 C13 107.5(4) . . ?
C32 C14 C13 102.7(4) . . ?
C15 C14 C13 117.7(4) . . ?
F9 C15 C3 108.7(4) . . ?
F9 C15 C14 108.1(4) . . ?
C3 C15 C14 108.0(4) . . ?
F9 C15 C16 107.3(4) . . ?
C3 C15 C16 101.6(4) . . ?
C14 C15 C16 122.5(4) . . ?
F10 C16 C34 108.0(4) . . ?
F10 C16 C15 107.4(4) . . ?
C34 C16 C15 114.7(4) . . ?
F10 C16 C17 107.5(4) . . ?
C34 C16 C17 115.0(4) . . ?
C15 C16 C17 103.8(4) . . ?
F11 C17 C4 109.6(4) . . ?
F11 C17 C18 107.7(3) . . ?
C4 C17 C18 108.0(3) . . ?
F11 C17 C16 107.4(3) . . ?
C4 C17 C16 101.8(4) . . ?
C18 C17 C16 121.9(4) . . ?
F12 C18 C36 111.5(4) . . ?
F12 C18 C17 108.0(3) . . ?
C36 C18 C17 110.0(4) . . ?
F12 C18 C19 107.2(3) . . ?
C36 C18 C19 102.8(3) . . ?
C17 C18 C19 117.3(4) . . ?
F13 C19 C38 110.8(3) . . ?
F13 C19 C20 109.0(3) . . ?
C38 C19 C20 110.1(4) . . ?
F13 C19 C18 106.9(3) . . ?
C38 C19 C18 101.6(3) . . ?
C20 C19 C18 118.2(4) . . ?
F14 C20 C5 109.8(3) . . ?
F14 C20 C19 108.4(3) . . ?
C5 C20 C19 108.3(4) . . ?
F14 C20 C21 106.5(3) . . ?
C5 C20 C21 101.5(3) . . ?
C19 C20 C21 121.8(4) . . ?
F15 C21 C22 107.7(3) . . ?
F15 C21 C7 107.3(4) . . ?
C22 C21 C7 114.3(4) . . ?
F15 C21 C20 107.9(3) . . ?
C22 C21 C20 115.1(4) . . ?
C7 C21 C20 104.1(3) . . ?
F16 C22 C39 109.5(4) . . ?
F16 C22 C23 108.7(4) . . ?
C39 C22 C23 100.3(4) . . ?
F16 C22 C21 106.4(4) . . ?
C39 C22 C21 115.2(4) . . ?
C23 C22 C21 116.5(4) . . ?
C24 C23 C22 125.9(5) . . ?
C24 C23 C41 123.3(4) . . ?
C22 C23 C41 108.0(4) . . ?
C23 C24 C8 125.0(5) . . ?
C23 C24 C25 123.5(5) . . ?
C8 C24 C25 110.5(4) . . ?
C43 C25 C26 110.4(4) . . ?
C43 C25 C24 110.1(4) . . ?
C26 C25 C24 102.2(4) . . ?
C43 C25 C61 109.5(5) . . ?
C26 C25 C61 112.9(5) . . ?
C24 C25 C61 111.5(4) . . ?
C27 C26 C25 124.5(5) . . ?
C27 C26 C9 123.3(5) . . ?
C25 C26 C9 111.4(4) . . ?
C26 C27 C28 126.8(5) . . ?
C26 C27 C45 122.5(5) . . ?
C28 C27 C45 108.0(4) . . ?
F17 C28 C27 109.3(4) . . ?
F17 C28 C29 109.4(4) . . ?
C27 C28 C29 100.2(4) . . ?
F17 C28 C11 106.8(4) . . ?
C27 C28 C11 116.7(4) . . ?
C29 C28 C11 114.2(4) . . ?
C30 C29 C46 120.6(5) . . ?
C30 C29 C28 126.2(4) . . ?
C46 C29 C28 109.8(4) . . ?
C29 C30 C31 119.6(5) . . ?
C29 C30 C13 125.8(5) . . ?
C31 C30 C13 111.4(4) . . ?
C48 C31 C30 120.3(5) . . ?
C48 C31 C32 121.4(5) . . ?
C30 C31 C32 111.0(4) . . ?
C33 C32 C31 119.4(5) . . ?
C33 C32 C14 125.5(4) . . ?
C31 C32 C14 110.6(5) . . ?
C32 C33 C50 119.9(4) . . ?
C32 C33 C34 126.2(5) . . ?
C50 C33 C34 108.3(4) . . ?
F18 C34 C35 109.3(4) . . ?
F18 C34 C33 108.6(4) . . ?
C35 C34 C33 100.5(4) . . ?
F18 C34 C16 107.3(4) . . ?
C35 C34 C16 115.2(4) . . ?
C33 C34 C16 115.5(4) . . ?
C36 C35 C51 119.4(4) . . ?
C36 C35 C34 126.7(4) . . ?
C51 C35 C34 108.4(4) . . ?
C35 C36 C37 119.9(4) . . ?
C35 C36 C18 125.1(4) . . ?
C37 C36 C18 110.9(4) . . ?
C53 C37 C38 119.8(4) . . ?
C53 C37 C36 121.7(4) . . ?
C38 C37 C36 111.1(4) . . ?
C39 C38 C37 119.3(4) . . ?
C39 C38 C19 124.8(4) . . ?
C37 C38 C19 111.9(4) . . ?
C38 C39 C40 119.9(4) . . ?
C38 C39 C22 126.5(4) . . ?
C40 C39 C22 110.7(4) . . ?
C54 C40 C39 121.0(4) . . ?
C54 C40 C41 123.6(4) . . ?
C39 C40 C41 110.0(4) . . ?
C40 C41 C42 106.6(4) . . ?
C40 C41 C23 99.9(4) . . ?
C42 C41 C23 109.6(4) . . ?
C40 C41 C62 113.9(5) . . ?
C42 C41 C62 112.7(4) . . ?
C23 C41 C62 113.2(5) . . ?
C43 C42 C56 109.1(4) . . ?
C43 C42 C41 122.3(5) . . ?
C56 C42 C41 126.0(5) . . ?
C42 C43 C44 110.4(5) . . ?
C42 C43 C25 124.0(4) . . ?
C44 C43 C25 122.7(5) . . ?
C43 C44 C57 108.5(5) . . ?
C43 C44 C45 123.0(5) . . ?
C57 C44 C45 125.5(5) . . ?
C46 C45 C44 107.8(4) . . ?
C46 C45 C27 100.1(4) . . ?
C44 C45 C27 109.5(4) . . ?
C46 C45 C63 114.2(4) . . ?
C44 C45 C63 112.2(4) . . ?
C27 C45 C63 112.3(5) . . ?
C47 C46 C29 120.5(5) . . ?
C47 C46 C45 123.4(5) . . ?
C29 C46 C45 110.8(4) . . ?
C46 C47 C48 118.6(5) . . ?
C46 C47 C58 125.4(5) . . ?
C48 C47 C58 109.2(4) . . ?
C31 C48 C47 120.2(5) . . ?
C31 C48 C49 119.2(4) . . ?
C47 C48 C49 110.2(5) . . ?
C50 C49 C48 118.5(5) . . ?
C50 C49 C59 121.7(5) . . ?
C48 C49 C59 108.5(4) . . ?
C49 C50 C51 119.0(5) . . ?
C49 C50 C33 121.2(5) . . ?
C51 C50 C33 109.3(4) . . ?
C52 C51 C50 119.3(4) . . ?
C52 C51 C35 120.9(4) . . ?
C50 C51 C35 108.7(4) . . ?
C51 C52 C53 118.7(4) . . ?
C51 C52 C60 121.5(5) . . ?
C53 C52 C60 108.5(4) . . ?
C37 C53 C54 121.3(5) . . ?
C37 C53 C52 119.1(4) . . ?
C54 C53 C52 110.1(4) . . ?
C40 C54 C53 118.3(4) . . ?
C40 C54 C55 125.6(5) . . ?
C53 C54 C55 109.7(4) . . ?
C56 C55 C60 109.9(4) . . ?
C56 C55 C64 118.1(5) . . ?
C60 C55 C64 108.7(6) . . ?
C56 C55 C54 110.0(5) . . ?
C60 C55 C54 99.5(4) . . ?
C64 C55 C54 109.0(4) . . ?
C42 C56 C57 105.2(5) . . ?
C42 C56 C55 118.7(5) . . ?
C57 C56 C55 122.4(5) . . ?
C42 C56 C65 107.9(5) . . ?
C57 C56 C65 90.0(6) . . ?
C55 C56 C65 108.2(6) . . ?
C44 C57 C56 106.6(5) . . ?
C44 C57 C58 119.4(5) . . ?
C56 C57 C58 122.3(5) . . ?
C44 C57 C65A 94.3(6) . . ?
C56 C57 C65A 87.0(5) . . ?
C58 C57 C65A 120.0(5) . . ?
C57 C58 C59 109.7(4) . . ?
C57 C58 C66 117.8(4) . . ?
C59 C58 C66 109.0(4) . . ?
C57 C58 C47 109.4(4) . . ?
C59 C58 C47 99.8(4) . . ?
C66 C58 C47 109.7(4) . . ?
C60 C59 C49 119.2(4) . . ?
C60 C59 C58 124.8(5) . . ?
C49 C59 C58 108.9(4) . . ?
C59 C60 C52 119.1(5) . . ?
C59 C60 C55 125.7(5) . . ?
C52 C60 C55 108.8(4) . . ?
F61C C61 F61A 106.9(6) . . ?
F61C C61 F61B 110.7(8) . . ?
F61A C61 F61B 103.3(8) . . ?
F61C C61 C25 113.8(7) . . ?
F61A C61 C25 111.8(6) . . ?
F61B C61 C25 109.8(6) . . ?
F62C C62 F62D 39.1(16) . . ?
F62C C62 F62A 114.8(10) . . ?
F62D C62 F62A 136.5(10) . . ?
F62C C62 F62E 112.8(12) . . ?
F62D C62 F62E 80.3(12) . . ?
F62A C62 F62E 87.3(7) . . ?
F62C C62 F62B 59.9(12) . . ?
F62D C62 F62B 99.0(16) . . ?
F62A C62 F62B 70.9(12) . . ?
F62E C62 F62B 147.7(10) . . ?
F62C C62 C41 117.1(7) . . ?
F62D C62 C41 110.1(10) . . ?
F62A C62 C41 113.4(5) . . ?
F62E C62 C41 107.4(5) . . ?
F62B C62 C41 103.1(8) . . ?
F63E C63 F63B 136.1(7) . . ?
F63E C63 F63A 110.9(9) . . ?
F63B C63 F63A 51.3(9) . . ?
F63E C63 F63F 50.9(8) . . ?
F63B C63 F63F 112.7(11) . . ?
F63A C63 F63F 65.2(8) . . ?
F63E C63 F63D 52.0(8) . . ?
F63B C63 F63D 110.2(11) . . ?
F63A C63 F63D 137.7(6) . . ?
F63F C63 F63D 101.2(12) . . ?
F63E C63 F63C 109.0(10) . . ?
F63B C63 F63C 54.2(9) . . ?
F63A C63 F63C 103.3(9) . . ?
F63F C63 F63C 140.3(7) . . ?
F63D C63 F63C 60.6(7) . . ?
F63E C63 C45 113.2(6) . . ?
F63B C63 C45 110.7(7) . . ?
F63A C63 C45 111.0(6) . . ?
F63F C63 C45 110.5(6) . . ?
F63D C63 C45 111.3(6) . . ?
F63C C63 C45 109.1(6) . . ?
F64B C64 F64A 109.4(7) . . ?
F64B C64 F64C 109.2(7) . . ?
F64A C64 F64C 105.2(8) . . ?
F64B C64 C55 110.7(8) . . ?
F64A C64 C55 112.9(5) . . ?
F64C C64 C55 109.2(7) . . ?
F65C C65A F65B 115.4(11) . . ?
F65C C65A C65 70.1(7) . . ?
F65B C65A C65 152.9(11) . . ?
F65C C65A F65A 100.9(9) . . ?
F65B C65A F65A 106.8(9) . . ?
C65 C65A F65A 47.3(6) . . ?
F65C C65A C57 118.9(7) . . ?
F65B C65A C57 109.1(8) . . ?
C65 C65A C57 88.1(7) . . ?
F65A C65A C57 103.8(7) . . ?
F65A C65 F65D 112.1(9) . . ?
F65A C65 C65A 68.9(8) . . ?
F65D C65 C65A 152.8(10) . . ?
F65A C65 F65C 100.1(8) . . ?
F65D C65 F65C 107.8(8) . . ?
C65A C65 F65C 47.7(6) . . ?
F65A C65 C56 122.9(8) . . ?
F65D C65 C56 109.1(7) . . ?
C65A C65 C56 90.5(7) . . ?
F65C C65 C56 103.0(7) . . ?
F66A C66 F66C 109.1(4) . . ?
F66A C66 F66B 106.4(5) . . ?
F66C C66 F66B 107.3(4) . . ?
F66A C66 C58 112.9(4) . . ?
F66C C66 C58 111.0(4) . . ?
F66B C66 C58 109.9(4) . . ?
C72 C67 C68 120.1(4) . . ?
C72 C67 C76 126.4(4) . . ?
C68 C67 C76 113.4(4) . . ?
C67 C68 C69 119.8(4) . . ?
C67 C68 C78 113.3(4) . . ?
C69 C68 C78 126.7(4) . . ?
C68 C69 C70 119.9(4) . . ?
C68 C69 C81 126.0(4) . . ?
C70 C69 C81 113.9(4) . . ?
C71 C70 C69 120.0(4) . . ?
C71 C70 C83 126.2(4) . . ?
C69 C70 C83 113.6(4) . . ?
C70 C71 C72 120.0(4) . . ?
C70 C71 C86 126.8(4) . . ?
C72 C71 C86 113.0(4) . . ?
C71 C72 C67 120.2(4) . . ?
C71 C72 C73 114.1(4) . . ?
C67 C72 C73 125.5(4) . . ?
F67 C73 C72 109.8(3) . . ?
F67 C73 C74 107.9(3) . . ?
C72 C73 C74 108.5(4) . . ?
F67 C73 C87 106.9(3) . . ?
C72 C73 C87 101.5(3) . . ?
C74 C73 C87 121.7(3) . . ?
F68 C74 C90 109.3(3) . . ?
F68 C74 C73 107.1(3) . . ?
C90 C74 C73 112.0(3) . . ?
F68 C74 C75 106.8(3) . . ?
C90 C74 C75 103.6(3) . . ?
C73 C74 C75 117.7(3) . . ?
F69 C75 C92 109.2(3) . . ?
F69 C75 C76 107.6(3) . . ?
C92 C75 C76 112.3(4) . . ?
F69 C75 C74 107.1(3) . . ?
C92 C75 C74 102.6(3) . . ?
C76 C75 C74 117.8(3) . . ?
F70 C76 C67 109.2(3) . . ?
F70 C76 C75 107.3(3) . . ?
C67 C76 C75 108.4(3) . . ?
F70 C76 C77 108.0(3) . . ?
C67 C76 C77 102.1(3) . . ?
C75 C76 C77 121.4(4) . . ?
F71 C77 C94 108.3(3) . . ?
F71 C77 C76 107.6(3) . . ?
C94 C77 C76 113.8(3) . . ?
F71 C77 C78 107.5(3) . . ?
C94 C77 C78 115.3(3) . . ?
C76 C77 C78 103.9(3) . . ?
F72 C78 C68 109.4(3) . . ?
F72 C78 C79 108.3(3) . . ?
C68 C78 C79 108.2(3) . . ?
F72 C78 C77 107.1(3) . . ?
C68 C78 C77 101.4(3) . . ?
C79 C78 C77 121.9(4) . . ?
F73 C79 C96 110.6(4) . . ?
F73 C79 C78 109.0(3) . . ?
C96 C79 C78 109.9(3) . . ?
F73 C79 C80 106.3(3) . . ?
C96 C79 C80 102.4(3) . . ?
C78 C79 C80 118.4(3) . . ?
F74 C80 C98 111.2(3) . . ?
F74 C80 C81 108.1(3) . . ?
C98 C80 C81 110.6(3) . . ?
F74 C80 C79 106.9(3) . . ?
C98 C80 C79 102.6(3) . . ?
C81 C80 C79 117.3(3) . . ?
F75 C81 C69 109.4(3) . . ?
F75 C81 C80 107.6(3) . . ?
C69 C81 C80 108.6(3) . . ?
F75 C81 C82 107.2(3) . . ?
C69 C81 C82 101.3(3) . . ?
C80 C81 C82 122.1(3) . . ?
F76 C82 C100 107.8(3) . . ?
F76 C82 C81 107.0(3) . . ?
C100 C82 C81 115.1(4) . . ?
F76 C82 C83 107.8(3) . . ?
C100 C82 C83 114.4(4) . . ?
C81 C82 C83 104.2(3) . . ?
F77 C83 C70 108.8(3) . . ?
F77 C83 C84 108.6(4) . . ?
C70 C83 C84 108.3(4) . . ?
F77 C83 C82 106.6(3) . . ?
C70 C83 C82 101.4(3) . . ?
C84 C83 C82 122.6(4) . . ?
F78 C84 C102 110.9(4) . . ?
F78 C84 C83 108.3(4) . . ?
C102 C84 C83 110.5(4) . . ?
F78 C84 C85 106.8(4) . . ?
C102 C84 C85 102.5(4) . . ?
C83 C84 C85 117.8(4) . . ?
F79 C85 C104 110.3(4) . . ?
F79 C85 C86 108.5(4) . . ?
C104 C85 C86 109.8(4) . . ?
F79 C85 C84 107.5(3) . . ?
C104 C85 C84 102.3(4) . . ?
C86 C85 C84 118.2(4) . . ?
F80 C86 C71 109.9(3) . . ?
F80 C86 C85 108.2(3) . . ?
C71 C86 C85 107.8(4) . . ?
F80 C86 C87 106.8(4) . . ?
C71 C86 C87 101.5(3) . . ?
C85 C86 C87 122.2(4) . . ?
F81 C87 C88 108.2(4) . . ?
F81 C87 C73 107.9(3) . . ?
C88 C87 C73 113.8(4) . . ?
F81 C87 C86 107.4(4) . . ?
C88 C87 C86 114.8(4) . . ?
C73 C87 C86 104.3(3) . . ?
F82 C88 C105 109.7(4) . . ?
F82 C88 C89 108.8(4) . . ?
C105 C88 C89 100.5(4) . . ?
F82 C88 C87 105.7(4) . . ?
C105 C88 C87 115.2(4) . . ?
C89 C88 C87 116.8(4) . . ?
C90 C89 C88 125.6(4) . . ?
C90 C89 C107 123.7(4) . . ?
C88 C89 C107 108.1(4) . . ?
C89 C90 C74 124.9(4) . . ?
C89 C90 C91 123.1(4) . . ?
C74 C90 C91 111.2(4) . . ?
C109 C91 C90 110.1(4) . . ?
C109 C91 C92 110.5(4) . . ?
C90 C91 C92 101.8(3) . . ?
C109 C91 C127 109.9(4) . . ?
C90 C91 C127 111.2(4) . . ?
C92 C91 C127 113.2(4) . . ?
C93 C92 C75 124.0(4) . . ?
C93 C92 C91 123.7(4) . . ?
C75 C92 C91 111.3(4) . . ?
C92 C93 C94 125.5(4) . . ?
C92 C93 C111 123.3(4) . . ?
C94 C93 C111 108.7(4) . . ?
F83 C94 C95 108.9(4) . . ?
F83 C94 C93 107.2(3) . . ?
C95 C94 C93 100.6(3) . . ?
F83 C94 C77 106.5(3) . . ?
C95 C94 C77 115.3(3) . . ?
C93 C94 C77 117.8(4) . . ?
C96 C95 C112 120.3(4) . . ?
C96 C95 C94 126.2(4) . . ?
C112 C95 C94 110.2(4) . . ?
C95 C96 C97 119.6(4) . . ?
C95 C96 C79 125.5(4) . . ?
C97 C96 C79 111.0(4) . . ?
C114 C97 C96 119.7(4) . . ?
C114 C97 C98 121.0(4) . . ?
C96 C97 C98 110.7(4) . . ?
C99 C98 C97 119.5(4) . . ?
C99 C98 C80 124.9(4) . . ?
C97 C98 C80 111.3(4) . . ?
C98 C99 C116 119.4(4) . . ?
C98 C99 C100 126.8(4) . . ?
C116 C99 C100 108.5(4) . . ?
F84 C100 C101 110.1(3) . . ?
F84 C100 C99 109.2(4) . . ?
C101 C100 C99 100.3(4) . . ?
F84 C100 C82 107.3(3) . . ?
C101 C100 C82 115.1(4) . . ?
C99 C100 C82 114.7(3) . . ?
C102 C101 C117 119.5(4) . . ?
C102 C101 C100 126.4(4) . . ?
C117 C101 C100 109.0(4) . . ?
C101 C102 C103 118.2(4) . . ?
C101 C102 C84 125.2(4) . . ?
C103 C102 C84 112.1(4) . . ?
C119 C103 C104 120.1(4) . . ?
C119 C103 C102 123.1(5) . . ?
C104 C103 C102 109.5(4) . . ?
C105 C104 C103 118.8(4) . . ?
C105 C104 C85 125.8(4) . . ?
C103 C104 C85 111.9(4) . . ?
C104 C105 C106 120.4(4) . . ?
C104 C105 C88 126.0(4) . . ?
C106 C105 C88 110.0(4) . . ?
C120 C106 C105 121.4(4) . . ?
C120 C106 C107 122.4(4) . . ?
C105 C106 C107 111.1(4) . . ?
C108 C107 C106 106.8(4) . . ?
C108 C107 C89 109.5(3) . . ?
C106 C107 C89 99.4(4) . . ?
C108 C107 C128 113.4(4) . . ?
C106 C107 C128 113.2(4) . . ?
C89 C107 C128 113.5(4) . . ?
C109 C108 C122 109.2(4) . . ?
C109 C108 C107 121.7(4) . . ?
C122 C108 C107 126.5(4) . . ?
C108 C109 C110 109.7(4) . . ?
C108 C109 C91 124.2(4) . . ?
C110 C109 C91 122.8(4) . . ?
C109 C110 C123 108.6(4) . . ?
C109 C110 C111 122.9(4) . . ?
C123 C110 C111 126.3(4) . . ?
C110 C111 C112 106.8(4) . . ?
C110 C111 C93 109.2(4) . . ?
C112 C111 C93 99.7(3) . . ?
C110 C111 C129 112.5(4) . . ?
C112 C111 C129 113.5(4) . . ?
C93 C111 C129 114.2(4) . . ?
C113 C112 C95 121.1(4) . . ?
C113 C112 C111 123.0(4) . . ?
C95 C112 C111 110.4(4) . . ?
C112 C113 C114 118.6(4) . . ?
C112 C113 C124 125.8(4) . . ?
C114 C113 C124 109.1(4) . . ?
C97 C114 C113 120.4(4) . . ?
C97 C114 C115 119.5(4) . . ?
C113 C114 C115 110.2(4) . . ?
C116 C115 C114 118.7(4) . . ?
C116 C115 C125 122.1(4) . . ?
C114 C115 C125 108.4(4) . . ?
C115 C116 C117 118.6(4) . . ?
C115 C116 C99 121.8(4) . . ?
C117 C116 C99 108.3(4) . . ?
C118 C117 C116 119.2(4) . . ?
C118 C117 C101 121.6(5) . . ?
C116 C117 C101 108.8(4) . . ?
C117 C118 C119 118.3(4) . . ?
C117 C118 C126 121.6(5) . . ?
C119 C118 C126 108.7(4) . . ?
C103 C119 C118 119.0(4) . . ?
C103 C119 C120 121.7(4) . . ?
C118 C119 C120 109.2(4) . . ?
C106 C120 C119 117.4(4) . . ?
C106 C120 C121 126.8(4) . . ?
C119 C120 C121 109.5(4) . . ?
C126 C121 C120 99.9(4) . . ?
C126 C121 C122 109.8(4) . . ?
C120 C121 C122 108.7(4) . . ?
C126 C121 C130 110.0(4) . . ?
C120 C121 C130 108.8(4) . . ?
C122 C121 C130 118.1(4) . . ?
C108 C122 C123 106.9(4) . . ?
C108 C122 C121 119.3(5) . . ?
C123 C122 C121 121.9(4) . . ?
C108 C122 C131 101.1(5) . . ?
C123 C122 C131 91.4(5) . . ?
C121 C122 C131 110.8(5) . . ?
C110 C123 C122 105.4(4) . . ?
C110 C123 C124 118.6(4) . . ?
C122 C123 C124 123.4(4) . . ?
C110 C123 C132 101.1(5) . . ?
C122 C123 C132 90.9(5) . . ?
C124 C123 C132 112.2(5) . . ?
C123 C124 C125 108.9(4) . . ?
C123 C124 C113 110.0(4) . . ?
C125 C124 C113 99.7(3) . . ?
C123 C124 C133 118.7(4) . . ?
C125 C124 C133 109.3(4) . . ?
C113 C124 C133 108.6(4) . . ?
C126 C125 C115 119.4(4) . . ?
C126 C125 C124 125.4(4) . . ?
C115 C125 C124 108.9(4) . . ?
C125 C126 C118 118.9(4) . . ?
C125 C126 C121 125.3(4) . . ?
C118 C126 C121 109.1(4) . . ?
F85A C127 F85B 108.2(4) . . ?
F85A C127 F85C 108.3(4) . . ?
F85B C127 F85C 106.8(4) . . ?
F85A C127 C91 113.1(4) . . ?
F85B C127 C91 110.3(4) . . ?
F85C C127 C91 109.9(4) . . ?
F86C C128 F86A 110.1(6) . . ?
F86C C128 F86B 103.4(6) . . ?
F86A C128 F86B 102.1(6) . . ?
F86C C128 C107 114.0(4) . . ?
F86A C128 C107 114.4(4) . . ?
F86B C128 C107 111.6(4) . . ?
F87B C129 F87C 108.2(5) . . ?
F87B C129 F87A 106.1(5) . . ?
F87C C129 F87A 104.0(5) . . ?
F87B C129 C111 112.7(4) . . ?
F87C C129 C111 112.0(4) . . ?
F87A C129 C111 113.2(4) . . ?
F88C C130 F88B 109.7(5) . . ?
F88C C130 F88A 109.6(5) . . ?
F88B C130 F88A 107.6(5) . . ?
F88C C130 C121 110.7(5) . . ?
F88B C130 C121 109.6(5) . . ?
F88A C130 C121 109.7(4) . . ?
F89B C131 F89C 120.3(8) . . ?
F89B C131 F89A 106.0(9) . . ?
F89C C131 F89A 99.9(7) . . ?
F89B C131 C132 156.7(10) . . ?
F89C C131 C132 62.9(6) . . ?
F89A C131 C132 52.6(5) . . ?
F89B C131 C122 112.9(7) . . ?
F89C C131 C122 109.7(7) . . ?
F89A C131 C122 106.2(6) . . ?
C132 C131 C122 84.7(6) . . ?
F89D C132 F89A 107.7(8) . . ?
F89D C132 F89C 115.8(7) . . ?
F89A C132 F89C 96.4(7) . . ?
F89D C132 C131 155.5(9) . . ?
F89A C132 C131 58.8(6) . . ?
F89C C132 C131 52.1(6) . . ?
F89D C132 C123 111.4(8) . . ?
F89A C132 C123 113.6(7) . . ?
F89C C132 C123 111.2(7) . . ?
C131 C132 C123 93.1(7) . . ?
F90C C133 F90A 109.3(5) . . ?
F90C C133 F90B 109.0(6) . . ?
F90A C133 F90B 106.2(5) . . ?
F90C C133 C124 110.7(4) . . ?
F90A C133 C124 111.7(5) . . ?
F90B C133 C124 109.7(5) . . ?
C135 C134 C139 117.7(4) . . ?
C135 C134 C140 121.3(4) . . ?
C139 C134 C140 121.0(5) . . ?
C134 C135 C136 121.2(4) . . ?
C137 C136 C135 119.8(4) . . ?
C138 C137 C136 119.6(4) . . ?
C137 C138 C139 120.5(4) . . ?
C138 C139 C134 121.2(5) . . ?
C142 C141 C147 136.5(10) . . ?
C142 C141 C148 127.5(10) . . ?
C147 C141 C148 95.9(10) . . ?
C142 C141 C146 100.8(7) . . ?
C147 C141 C146 35.9(6) . . ?
C148 C141 C146 131.7(9) . . ?
C141 C142 C143 130.1(9) . . ?
C144 C143 C142 129.7(11) . . ?
C144 C143 C145 33.4(7) . . ?
C142 C143 C145 96.4(7) . . ?
C145 C144 C143 114.2(12) . . ?
C146 C145 C144 138.7(10) . . ?
C146 C145 C143 106.3(7) . . ?
C144 C145 C143 32.5(7) . . ?
C147 C146 C145 149.3(11) . . ?
C147 C146 C141 43.2(7) . . ?
C145 C146 C141 106.2(7) . . ?
C146 C147 C141 100.9(11) . . ?

loop_
_geom_bond_atom_site_label_1
_geom_bond_atom_site_label_2
_geom_bond_distance
_geom_bond_site_symmetry_2
_geom_bond_publ_flag
F1 C7 1.395(5) . ?
F2 C8 1.383(5) . ?
F3 C9 1.393(6) . ?
F4 C10 1.381(6) . ?
F5 C11 1.374(5) . ?
F6 C12 1.373(5) . ?
F7 C13 1.373(5) . ?
F8 C14 1.372(5) . ?
F9 C15 1.375(5) . ?
F10 C16 1.359(5) . ?
F11 C17 1.376(5) . ?
F12 C18 1.374(5) . ?
F13 C19 1.370(5) . ?
F14 C20 1.380(5) . ?
F15 C21 1.373(5) . ?
F16 C22 1.404(5) . ?
F17 C28 1.400(5) . ?
F18 C34 1.408(5) . ?
F61A C61 1.297(9) . ?
F61B C61 1.312(9) . ?
F61C C61 1.279(10) . ?
F62A C62 1.273(9) . ?
F62A F62B 1.59(3) . ?
F62B F62C 1.34(2) . ?
F62B C62 1.46(2) . ?
F62C F62D 0.82(3) . ?
F62C C62 1.196(11) . ?
F62D C62 1.237(16) . ?
F62D F62E 1.72(2) . ?
F62E C62 1.416(10) . ?
F63A F63B 1.114(16) . ?
F63A C63 1.338(10) . ?
F63A F63F 1.450(16) . ?
F63B F63C 1.199(19) . ?
F63B C63 1.224(11) . ?
F63C C63 1.388(11) . ?
F63C F63D 1.392(15) . ?
F63D F63E 1.140(15) . ?
F63D C63 1.372(12) . ?
F63E F63F 1.109(16) . ?
F63E C63 1.206(10) . ?
F63F C63 1.354(12) . ?
F64A C64 1.302(7) . ?
F64B C64 1.304(12) . ?
F64C C64 1.308(12) . ?
F65A C65 1.206(11) . ?
F65A C65A 1.530(14) . ?
F65B C65A 1.299(13) . ?
F65C C65A 1.230(12) . ?
F65C C65 1.565(12) . ?
F65D C65 1.310(13) . ?
F66A C66 1.310(6) . ?
F66B C66 1.325(6) . ?
F66C C66 1.310(6) . ?
F67 C73 1.380(5) . ?
F68 C74 1.380(5) . ?
F69 C75 1.381(5) . ?
F70 C76 1.382(4) . ?
F71 C77 1.369(4) . ?
F72 C78 1.381(4) . ?
F73 C79 1.374(5) . ?
F74 C80 1.374(5) . ?
F75 C81 1.384(4) . ?
F76 C82 1.362(5) . ?
F77 C83 1.383(5) . ?
F78 C84 1.377(5) . ?
F79 C85 1.382(5) . ?
F80 C86 1.381(5) . ?
F81 C87 1.355(5) . ?
F82 C88 1.409(5) . ?
F83 C94 1.398(5) . ?
F84 C100 1.395(5) . ?
F85A C127 1.316(6) . ?
F85B C127 1.326(6) . ?
F85C C127 1.335(6) . ?
F86A C128 1.240(7) . ?
F86B C128 1.272(6) . ?
F86C C128 1.233(6) . ?
F87A C129 1.292(6) . ?
F87B C129 1.279(6) . ?
F87C C129 1.287(6) . ?
F88A C130 1.318(7) . ?
F88B C130 1.321(7) . ?
F88C C130 1.313(7) . ?
F89A C132 1.323(11) . ?
F89A C131 1.425(11) . ?
F89B C131 1.312(12) . ?
F89C C131 1.353(12) . ?
F89C C132 1.525(11) . ?
F89D C132 1.309(12) . ?
F90A C133 1.321(6) . ?
F90B C133 1.336(7) . ?
F90C C133 1.306(7) . ?
C1 C2 1.369(6) . ?
C1 C6 1.370(6) . ?
C1 C10 1.480(7) . ?
C2 C3 1.361(6) . ?
C2 C12 1.482(6) . ?
C3 C4 1.368(6) . ?
C3 C15 1.483(6) . ?
C4 C5 1.370(6) . ?
C4 C17 1.472(6) . ?
C5 C6 1.367(6) . ?
C5 C20 1.480(6) . ?
C6 C7 1.480(6) . ?
C7 C8 1.546(7) . ?
C7 C21 1.608(7) . ?
C8 C24 1.501(8) . ?
C8 C9 1.651(7) . ?
C9 C26 1.511(7) . ?
C9 C10 1.537(7) . ?
C10 C11 1.619(6) . ?
C11 C28 1.570(7) . ?
C11 C12 1.609(7) . ?
C12 C13 1.550(7) . ?
C13 C30 1.508(7) . ?
C13 C14 1.681(8) . ?
C14 C32 1.504(7) . ?
C14 C15 1.567(7) . ?
C15 C16 1.610(8) . ?
C16 C34 1.553(7) . ?
C16 C17 1.619(6) . ?
C17 C18 1.563(7) . ?
C18 C36 1.510(6) . ?
C18 C19 1.687(7) . ?
C19 C38 1.509(6) . ?
C19 C20 1.538(7) . ?
C20 C21 1.621(6) . ?
C21 C22 1.560(7) . ?
C22 C39 1.489(7) . ?
C22 C23 1.512(7) . ?
C23 C24 1.343(7) . ?
C23 C41 1.546(8) . ?
C24 C25 1.515(7) . ?
C25 C43 1.481(8) . ?
C25 C26 1.488(7) . ?
C25 C61 1.569(8) . ?
C26 C27 1.341(7) . ?
C27 C28 1.512(7) . ?
C27 C45 1.548(7) . ?
C28 C29 1.511(7) . ?
C29 C30 1.349(7) . ?
C29 C46 1.427(7) . ?
C30 C31 1.400(7) . ?
C31 C48 1.391(7) . ?
C31 C32 1.429(7) . ?
C32 C33 1.345(7) . ?
C33 C50 1.442(7) . ?
C33 C34 1.532(7) . ?
C34 C35 1.526(7) . ?
C35 C36 1.345(6) . ?
C35 C51 1.452(6) . ?
C36 C37 1.413(6) . ?
C37 C53 1.393(6) . ?
C37 C38 1.405(6) . ?
C38 C39 1.370(6) . ?
C39 C40 1.428(6) . ?
C40 C54 1.371(7) . ?
C40 C41 1.509(7) . ?
C41 C42 1.513(7) . ?
C41 C62 1.561(7) . ?
C42 C43 1.392(7) . ?
C42 C56 1.460(8) . ?
C43 C44 1.400(7) . ?
C44 C57 1.447(8) . ?
C44 C45 1.500(7) . ?
C45 C46 1.501(7) . ?
C45 C63 1.570(7) . ?
C46 C47 1.367(7) . ?
C47 C48 1.415(7) . ?
C47 C58 1.554(7) . ?
C48 C49 1.424(7) . ?
C49 C50 1.389(7) . ?
C49 C59 1.445(7) . ?
C50 C51 1.408(7) . ?
C51 C52 1.390(7) . ?
C52 C53 1.417(7) . ?
C52 C60 1.446(6) . ?
C53 C54 1.400(7) . ?
C54 C55 1.551(7) . ?
C55 C56 1.528(8) . ?
C55 C60 1.537(8) . ?
C55 C64 1.549(8) . ?
C56 C57 1.497(8) . ?
C56 C65 1.743(11) . ?
C57 C58 1.534(9) . ?
C57 C65A 1.814(13) . ?
C58 C59 1.550(7) . ?
C58 C66 1.549(6) . ?
C59 C60 1.353(7) . ?
C65A C65 1.472(17) . ?
C67 C72 1.368(6) . ?
C67 C68 1.373(6) . ?
C67 C76 1.476(6) . ?
C68 C69 1.374(5) . ?
C68 C78 1.479(6) . ?
C69 C70 1.375(6) . ?
C69 C81 1.478(6) . ?
C70 C71 1.368(6) . ?
C70 C83 1.482(6) . ?
C71 C72 1.367(6) . ?
C71 C86 1.481(6) . ?
C72 C73 1.477(6) . ?
C73 C74 1.550(6) . ?
C73 C87 1.609(6) . ?
C74 C90 1.498(6) . ?
C74 C75 1.661(6) . ?
C75 C92 1.507(6) . ?
C75 C76 1.548(6) . ?
C76 C77 1.602(7) . ?
C77 C94 1.545(6) . ?
C77 C78 1.629(6) . ?
C78 C79 1.534(6) . ?
C79 C96 1.512(6) . ?
C79 C80 1.687(6) . ?
C80 C98 1.501(6) . ?
C80 C81 1.552(6) . ?
C81 C82 1.627(6) . ?
C82 C100 1.560(6) . ?
C82 C83 1.626(7) . ?
C83 C84 1.549(7) . ?
C84 C102 1.489(7) . ?
C84 C85 1.678(7) . ?
C85 C104 1.496(6) . ?
C85 C86 1.545(6) . ?
C86 C87 1.622(6) . ?
C87 C88 1.565(6) . ?
C88 C105 1.500(7) . ?
C88 C89 1.526(7) . ?
C89 C90 1.333(6) . ?
C89 C107 1.551(6) . ?
C90 C91 1.504(6) . ?
C91 C109 1.484(6) . ?
C91 C92 1.514(6) . ?
C91 C127 1.557(6) . ?
C92 C93 1.335(7) . ?
C93 C94 1.515(6) . ?
C93 C111 1.539(6) . ?
C94 C95 1.499(6) . ?
C95 C96 1.364(6) . ?
C95 C112 1.429(6) . ?
C96 C97 1.419(6) . ?
C97 C114 1.408(6) . ?
C97 C98 1.424(6) . ?
C98 C99 1.363(6) . ?
C99 C116 1.447(6) . ?
C99 C100 1.529(6) . ?
C100 C101 1.524(7) . ?
C101 C102 1.366(7) . ?
C101 C117 1.434(6) . ?
C102 C103 1.422(6) . ?
C103 C119 1.371(7) . ?
C103 C104 1.416(7) . ?
C104 C105 1.370(6) . ?
C105 C106 1.428(6) . ?
C106 C120 1.363(7) . ?
C106 C107 1.514(6) . ?
C107 C108 1.501(7) . ?
C107 C128 1.554(6) . ?
C108 C109 1.389(6) . ?
C108 C122 1.425(7) . ?
C109 C110 1.396(7) . ?
C110 C123 1.453(6) . ?
C110 C111 1.510(6) . ?
C111 C112 1.524(6) . ?
C111 C129 1.551(6) . ?
C112 C113 1.375(6) . ?
C113 C114 1.415(6) . ?
C113 C124 1.548(6) . ?
C114 C115 1.420(6) . ?
C115 C116 1.377(6) . ?
C115 C125 1.442(6) . ?
C116 C117 1.426(7) . ?
C117 C118 1.390(7) . ?
C118 C119 1.420(7) . ?
C118 C126 1.441(7) . ?
C119 C120 1.428(7) . ?
C120 C121 1.537(7) . ?
C121 C126 1.536(7) . ?
C121 C122 1.540(7) . ?
C121 C130 1.561(6) . ?
C122 C123 1.479(7) . ?
C122 C131 1.821(11) . ?
C123 C124 1.541(7) . ?
C123 C132 1.714(11) . ?
C124 C125 1.545(6) . ?
C124 C133 1.553(7) . ?
C125 C126 1.360(7) . ?
C131 C132 1.552(16) . ?
C134 C135 1.385(7) . ?
C134 C139 1.396(6) . ?
C134 C140 1.511(7) . ?
C135 C136 1.392(6) . ?
C136 C137 1.381(7) . ?
C137 C138 1.375(7) . ?
C138 C139 1.375(7) . ?
C141 C142 1.295(10) . ?
C141 C147 1.386(14) . ?
C141 C148 1.433(16) . ?
C141 C146 1.988(12) . ?
C142 C143 1.294(12) . ?
C143 C144 1.225(15) . ?
C143 C145 2.082(14) . ?
C144 C145 1.255(14) . ?
C145 C146 1.203(10) . ?
C146 C147 1.187(13) . ?
